data_4337415
loop_
_publ_author_name
'McCormick, Laura J.'
'Abrahams, Brendan F.'
'Boughton, Berin A.'
'Grannas, Martin J.'
'Hudson, Timothy A.'
'Robson, Richard'

_publ_section_title
;
 Synthesis, Structure and Cation-Binding Properties of Some [4 + 4]
 Metallocyclic MO2(2+) (M = Mo or W) Derivatives of
 9-Phenyl-2,3,7-trihydroxyfluor-6-one.
;
_journal_issue 3
_journal_name_full 'Inorganic chemistry'
_journal_page_first 1721
_journal_page_last 1728
_journal_paper_doi 10.1021/ic402860r
_journal_volume 53
_journal_year 2014
_chemical_formula_sum 'C152 H145 N O34.5 P3 W4'
_chemical_formula_weight 3366.00
_chemical_name_systematic
;
 ?
;
_space_group_IT_number 2
_symmetry_cell_setting triclinic
_symmetry_space_group_name_Hall '-P 1'
_symmetry_space_group_name_H-M 'P -1'
_atom_sites_solution_hydrogens geom
_atom_sites_solution_primary direct
_atom_sites_solution_secondary difmap
_audit_creation_method SHELXL-97
_cell_angle_alpha 73.3350(10)
_cell_angle_beta 81.164(2)
_cell_angle_gamma 86.6680(10)
_cell_formula_units_Z 2
_cell_length_a 14.7533(11)
_cell_length_b 21.8439(16)
_cell_length_c 24.5355(17)
_cell_measurement_reflns_used 9547
_cell_measurement_temperature 130(2)
_cell_measurement_theta_max 25.88
_cell_measurement_theta_min 2.23
_cell_volume 7484.2(9)
_computing_cell_refinement 'Bruker SMART'
_computing_data_collection 'Bruker SMART'
_computing_data_reduction 'Bruker SAINT'
_computing_structure_refinement 'SHELXL-97 (Sheldrick, 1997)'
_computing_structure_solution 'SHELXL-97 (Sheldrick, 1997)'
_diffrn_ambient_temperature 130(2)
_diffrn_detector_area_resol_mean 16.0711
_diffrn_measured_fraction_theta_full 0.986
_diffrn_measured_fraction_theta_max 0.986
_diffrn_measurement_device_type 'CCD area detector'
_diffrn_measurement_method 'phi and omega scans'
_diffrn_radiation_monochromator graphite
_diffrn_radiation_source 'fine-focus sealed tube'
_diffrn_radiation_type MoK\a
_diffrn_radiation_wavelength 0.71073
_diffrn_reflns_av_R_equivalents 0.0299
_diffrn_reflns_av_sigmaI/netI 0.0671
_diffrn_reflns_limit_h_max 17
_diffrn_reflns_limit_h_min -15
_diffrn_reflns_limit_k_max 25
_diffrn_reflns_limit_k_min -25
_diffrn_reflns_limit_l_max 29
_diffrn_reflns_limit_l_min -18
_diffrn_reflns_number 39238
_diffrn_reflns_theta_full 25.00
_diffrn_reflns_theta_max 25.00
_diffrn_reflns_theta_min 0.88
_exptl_absorpt_coefficient_mu 3.170
_exptl_absorpt_correction_T_max 1.000000
_exptl_absorpt_correction_T_min 0.720254
_exptl_absorpt_correction_type multi-scan
_exptl_absorpt_process_details
;
'Sheldrick, G. M. SAD ABS'
;
_exptl_crystal_colour red
_exptl_crystal_density_diffrn 1.494
_exptl_crystal_density_method 'not measured'
_exptl_crystal_description plate
_exptl_crystal_F_000 3362
_exptl_crystal_size_max 0.40
_exptl_crystal_size_mid 0.40
_exptl_crystal_size_min 0.20
_refine_diff_density_max 3.152
_refine_diff_density_min -2.254
_refine_diff_density_rms 0.187
_refine_ls_extinction_method none
_refine_ls_goodness_of_fit_ref 1.040
_refine_ls_hydrogen_treatment constr
_refine_ls_matrix_type fullcycle
_refine_ls_number_parameters 1950
_refine_ls_number_reflns 25996
_refine_ls_number_restraints 8
_refine_ls_restrained_S_all 1.040
_refine_ls_R_factor_all 0.1055
_refine_ls_R_factor_gt 0.0739
_refine_ls_shift/su_max 0.000
_refine_ls_shift/su_mean 0.000
_refine_ls_structure_factor_coef Fsqd
_refine_ls_weighting_details 'calc w=1/[\s^2^(Fo^2^)+(0.1127P)^2^+53.9082P] where P=(Fo^2^+2Fc^2^)/3'
_refine_ls_weighting_scheme calc
_refine_ls_wR_factor_gt 0.2047
_refine_ls_wR_factor_ref 0.2204
_reflns_number_gt 18115
_reflns_number_total 25996
_reflns_threshold_expression >2sigma(I)
_cod_data_source_file ic402860r_si_002.cif
_cod_data_source_block 2_W3MePPh3
_cod_depositor_comments
;
The following automatic conversions were performed:

'_symmetry_cell_setting' value 'Triclinic' changed to 'triclinic'
according to
/usr/data/users/saulius/automatic-downloads/current/ACS/lib/dictionaries/cif_core.dic
dictionary named 'cif_core.dic' version 2.4.2 from 2011-04-26.

Automatic conversion script
Id: cif_fix_values 2281 2013-09-26 08:29:07Z andrius 
;
_cod_original_sg_symbol_H-M P-1
_cod_original_formula_sum 'C152 H145 N O34.50 P3 W4'
_cod_database_code 4337415

loop_
_symmetry_equiv_pos_as_xyz
'x, y, z'
'-x, -y, -z'

loop_
_atom_site_label
_atom_site_type_symbol
_atom_site_fract_x
_atom_site_fract_y
_atom_site_fract_z
_atom_site_U_iso_or_equiv
_atom_site_adp_type
_atom_site_occupancy
_atom_site_symmetry_multiplicity
_atom_site_calc_flag
_atom_site_refinement_flags
_atom_site_disorder_assembly
_atom_site_disorder_group
O1M O 0.5560(8) 0.3297(6) 0.6398(5) 0.070(5) Uani 0.81(3) 1 d P . .
C1M C 0.5934(13) 0.3931(9) 0.6277(8) 0.070(9) Uani 0.76(6) 1 d P . .
H1M1 H 0.5473 0.4254 0.6134 0.105 Uiso 0.8(3) 1 calc PR . .
H1M2 H 0.6481 0.3977 0.5987 0.105 Uiso 0.8(3) 1 calc PR . .
H1M3 H 0.6102 0.3989 0.6631 0.105 Uiso 0.8(3) 1 calc PR . .
O2M O 0.7799(14) 0.1597(10) 0.2178(9) 0.070(9) Uani 0.48(3) 1 d P . .
C2M C 0.708(2) 0.1972(16) 0.2287(14) 0.070(13) Uani 0.45(5) 1 d P . .
O3M O 0.6092(10) 0.2552(7) 0.7406(6) 0.070 Uiso 0.641(16) 1 d P . .
C3M C 0.6859(15) 0.2184(11) 0.7240(10) 0.070(6) Uani 0.641(16) 1 d P . .
H3M1 H 0.6738 0.2032 0.6920 0.105 Uiso 0.641(16) 1 calc PR . .
H3M2 H 0.6962 0.1818 0.7566 0.105 Uiso 0.641(16) 1 calc PR . .
H3M3 H 0.7406 0.2451 0.7119 0.105 Uiso 0.641(16) 1 calc PR . .
O4M O 0.2397(12) 0.0282(8) 0.2846(7) 0.070(6) Uani 0.54(2) 1 d P . .
C4M C 0.3207(18) -0.0160(13) 0.2888(12) 0.070(8) Uani 0.54(2) 1 d P . .
H4M1 H 0.3712 0.0035 0.2591 0.105 Uiso 0.54(2) 1 calc PR . .
H4M2 H 0.3044 -0.0564 0.2832 0.105 Uiso 0.54(2) 1 calc PR . .
H4M3 H 0.3397 -0.0240 0.3268 0.105 Uiso 0.54(2) 1 calc PR . .
O5M O 0.8081(17) 0.3252(12) 0.3291(11) 0.070(9) Uani 0.37(2) 1 d P . .
C5M C 0.720(3) 0.3069(19) 0.3011(17) 0.070(12) Uani 0.37(2) 1 d P . .
O1W O 0.9356(8) 0.9091(6) 0.2530(5) 0.070(5) Uani 0.77(3) 1 d P . .
O2W O 1.0275(10) 1.0051(7) 0.2880(6) 0.080(6) Uani 0.73(3) 1 d P . .
O3W O 0.816(3) 0.4969(18) 0.1620(16) 0.080(16) Uani 0.28(3) 1 d P . .
O4W O 0.7536(17) 0.3076(12) 0.2384(11) 0.080(11) Uani 0.40(3) 1 d P . .
O5W O 0.8680(18) 0.4143(13) 0.0414(11) 0.080(11) Uani 0.39(3) 1 d P . .
O6W O 0.123(2) 0.6904(16) 0.8723(14) 0.080(14) Uani 0.31(3) 1 d P . .
O7W O 0.719(2) 0.4753(17) 0.0838(15) 0.080(15) Uani 0.29(3) 1 d P . .
O8W O 0.9874(19) 1.2019(13) 0.1353(12) 0.080(12) Uani 0.37(3) 1 d P . .
W1 W 0.27590(3) 0.17236(2) 0.09723(2) 0.04815(15) Uani 1 1 d . . .
W2 W 0.85022(3) -0.093532(18) 0.44036(2) 0.03655(13) Uani 1 1 d . . .
W3 W 0.63851(3) -0.664618(18) 0.46854(2) 0.04268(14) Uani 1 1 d . . .
W4 W 0.05164(4) -0.39866(3) 0.13103(3) 0.06568(18) Uani 1 1 d . . .
O1 O 0.1758(6) 0.2102(4) 0.1163(4) 0.069(3) Uani 1 1 d . . .
O2 O 0.3285(7) 0.2279(4) 0.0387(4) 0.064(2) Uani 1 1 d . . .
O3 O 0.3290(5) 0.1840(3) 0.1630(3) 0.0463(18) Uani 1 1 d . . .
O4 O 0.3948(5) 0.1090(4) 0.1031(3) 0.0432(18) Uani 1 1 d . . .
O5 O 0.7551(5) -0.0262(3) 0.4283(3) 0.0367(16) Uani 1 1 d . . .
O6 O 0.8183(5) -0.0853(3) 0.3533(3) 0.0416(17) Uani 1 1 d . . .
O7 O 0.6089(5) 0.0179(4) 0.2284(3) 0.0457(19) Uani 1 1 d . . .
O8 O 0.9494(5) -0.0520(4) 0.4092(4) 0.062(2) Uani 1 1 d . . .
O9 O 0.8431(6) -0.0991(3) 0.5127(3) 0.049(2) Uani 1 1 d . . .
O10 O 0.9076(4) -0.1752(3) 0.4330(3) 0.0371(16) Uani 1 1 d . . .
O11 O 0.7345(4) -0.1575(3) 0.4571(3) 0.0355(16) Uani 1 1 d . . .
O12 O 0.7503(5) -0.6130(3) 0.4604(3) 0.0455(19) Uani 1 1 d . . .
O13 O 0.5856(5) -0.5787(3) 0.4889(4) 0.047(2) Uani 1 1 d . . .
O14 O 0.6687(4) -0.3688(3) 0.4673(3) 0.0390(17) Uani 1 1 d . . .
O15 O 0.7014(6) -0.7187(3) 0.4373(4) 0.055(2) Uani 1 1 d . . .
O16 O 0.6196(5) -0.7062(3) 0.5399(4) 0.050(2) Uani 1 1 d . . .
O17 O 0.5103(5) -0.6742(3) 0.4565(3) 0.0400(17) Uani 1 1 d . . .
O18 O 0.6270(5) -0.5986(3) 0.3840(3) 0.049(2) Uani 1 1 d . . .
O19 O 0.0631(6) -0.4676(4) 0.2025(4) 0.064(2) Uani 1 1 d . . .
O20 O 0.1944(7) -0.3935(4) 0.1439(4) 0.069(3) Uani 1 1 d . . .
O21 O 0.4038(6) -0.5007(3) 0.2668(4) 0.058(2) Uani 1 1 d . . .
O22 O 0.0860(8) -0.4362(5) 0.0779(4) 0.085(3) Uani 1 1 d . . .
O23 O -0.0647(8) -0.4035(4) 0.1416(4) 0.084(3) Uani 1 1 d . . .
O24 O 0.0753(6) -0.3129(4) 0.0759(4) 0.062(2) Uani 1 1 d . . .
O25 O 0.0443(6) -0.3345(4) 0.1854(3) 0.060(2) Uani 1 1 d . . .
O26 O 0.2399(5) 0.1195(3) 0.0512(3) 0.0463(18) Uani 1 1 d . . .
O27 O 0.2224(6) 0.0832(4) 0.1627(3) 0.054(2) Uani 1 1 d . . .
O28 O 0.1233(5) -0.1221(4) 0.1709(3) 0.052(2) Uani 1 1 d . . .
C1 C 0.5394(7) 0.0601(5) 0.2144(5) 0.043(3) Uani 1 1 d . . .
C2 C 0.5043(8) 0.0612(5) 0.1646(5) 0.043(3) Uani 1 1 d . . .
H2 H 0.5285 0.0333 0.1424 0.051 Uiso 1 1 calc R . .
C3 C 0.4336(7) 0.1037(5) 0.1481(5) 0.041(3) Uani 1 1 d . . .
C4 C 0.3956(7) 0.1434(5) 0.1837(5) 0.041(3) Uani 1 1 d . . .
C5 C 0.4317(7) 0.1430(5) 0.2328(4) 0.038(2) Uani 1 1 d . . .
H5 H 0.4079 0.1716 0.2544 0.046 Uiso 1 1 calc R . .
C6 C 0.5049(7) 0.0993(4) 0.2507(4) 0.035(2) Uani 1 1 d . . .
C7 C 0.5402(7) 0.0921(5) 0.3019(5) 0.039(2) Uani 1 1 d . . .
C8 C 0.6127(7) 0.0485(5) 0.3162(4) 0.039(2) Uani 1 1 d . . .
C9 C 0.6495(7) 0.0362(5) 0.3682(4) 0.036(2) Uani 1 1 d . . .
H9 H 0.6275 0.0590 0.3953 0.044 Uiso 1 1 calc R . .
C10 C 0.7182(7) -0.0098(4) 0.3789(4) 0.034(2) Uani 1 1 d . . .
C11 C 0.7516(7) -0.0439(5) 0.3382(4) 0.036(2) Uani 1 1 d . . .
C12 C 0.7170(7) -0.0321(5) 0.2870(5) 0.044(3) Uani 1 1 d . . .
H12 H 0.7406 -0.0539 0.2593 0.052 Uiso 1 1 calc R . .
C13 C 0.6466(7) 0.0126(5) 0.2775(5) 0.039(2) Uani 1 1 d . . .
C14 C 0.5011(7) 0.1306(5) 0.3415(4) 0.034(2) Uani 1 1 d . . .
C15 C 0.5569(9) 0.1741(5) 0.3526(5) 0.047(3) Uani 1 1 d . . .
H15 H 0.6184 0.1806 0.3339 0.056 Uiso 1 1 calc R . .
C16 C 0.5206(8) 0.2076(5) 0.3915(5) 0.050(3) Uani 1 1 d . . .
H16 H 0.5577 0.2369 0.3999 0.061 Uiso 1 1 calc R . .
C17 C 0.4300(10) 0.1984(6) 0.4184(5) 0.059(4) Uani 1 1 d . . .
H17 H 0.4066 0.2207 0.4457 0.071 Uiso 1 1 calc R . .
C18 C 0.3736(9) 0.1572(6) 0.4060(5) 0.052(3) Uani 1 1 d . . .
H18 H 0.3112 0.1530 0.4231 0.062 Uiso 1 1 calc R . .
C19 C 0.4098(8) 0.1214(5) 0.3676(4) 0.039(2) Uani 1 1 d . . .
H19 H 0.3728 0.0918 0.3596 0.047 Uiso 1 1 calc R . .
C20 C 0.7306(7) -0.3217(4) 0.4563(4) 0.033(2) Uani 1 1 d . . .
C21 C 0.6962(7) -0.2625(4) 0.4606(4) 0.033(2) Uani 1 1 d . . .
H21 H 0.6320 -0.2555 0.4690 0.039 Uiso 1 1 calc R . .
C22 C 0.7568(7) -0.2145(4) 0.4525(4) 0.034(2) Uani 1 1 d . . .
C23 C 0.8535(7) -0.2262(4) 0.4390(4) 0.033(2) Uani 1 1 d . . .
C24 C 0.8874(7) -0.2831(4) 0.4312(4) 0.033(2) Uani 1 1 d . . .
H24 H 0.9510 -0.2887 0.4195 0.040 Uiso 1 1 calc R . .
C25 C 0.8250(7) -0.3341(4) 0.4411(4) 0.035(2) Uani 1 1 d . . .
C26 C 0.8524(7) -0.3952(5) 0.4349(4) 0.035(2) Uani 1 1 d . . .
C27 C 0.7877(7) -0.4433(4) 0.4479(4) 0.034(2) Uani 1 1 d . . .
C28 C 0.8084(7) -0.5079(4) 0.4452(4) 0.037(2) Uani 1 1 d . . .
H28 H 0.8694 -0.5203 0.4336 0.045 Uiso 1 1 calc R . .
C29 C 0.7396(7) -0.5506(4) 0.4595(5) 0.038(2) Uani 1 1 d . . .
C30 C 0.6462(7) -0.5333(5) 0.4778(5) 0.038(2) Uani 1 1 d . . .
C31 C 0.6228(8) -0.4718(5) 0.4810(5) 0.041(3) Uani 1 1 d . . .
H31 H 0.5616 -0.4599 0.4928 0.050 Uiso 1 1 calc R . .
C32 C 0.6948(7) -0.4284(5) 0.4658(4) 0.037(2) Uani 1 1 d . . .
C33 C 0.9493(7) -0.4065(4) 0.4110(4) 0.034(2) Uani 1 1 d . . .
C34 C 1.0163(7) -0.4236(5) 0.4455(5) 0.045(3) Uani 1 1 d . . .
H34 H 1.0011 -0.4308 0.4859 0.055 Uiso 1 1 calc R . .
C35 C 1.1099(8) -0.4308(6) 0.4208(5) 0.053(3) Uani 1 1 d . . .
H35 H 1.1568 -0.4419 0.4446 0.063 Uiso 1 1 calc R . .
C36 C 1.1306(8) -0.4212(6) 0.3621(5) 0.053(3) Uani 1 1 d . . .
H36 H 1.1918 -0.4276 0.3456 0.064 Uiso 1 1 calc R . .
C37 C 1.0635(10) -0.4025(8) 0.3275(6) 0.083(5) Uani 1 1 d . . .
H37 H 1.0782 -0.3939 0.2870 0.100 Uiso 1 1 calc R . .
C38 C 0.9706(10) -0.3963(8) 0.3535(6) 0.082(5) Uani 1 1 d . . .
H38 H 0.9233 -0.3849 0.3300 0.099 Uiso 1 1 calc R . .
C39 C 0.4288(9) -0.5460(5) 0.3135(5) 0.052(3) Uani 1 1 d . . .
C40 C 0.5197(9) -0.5469(5) 0.3226(5) 0.054(3) Uani 1 1 d . . .
H40 H 0.5625 -0.5174 0.2969 0.065 Uiso 1 1 calc R . .
C41 C 0.5461(9) -0.5920(5) 0.3700(5) 0.052(3) Uani 1 1 d . . .
C42 C 0.4759(8) -0.6346(5) 0.4102(5) 0.043(3) Uani 1 1 d . . .
C43 C 0.3876(8) -0.6334(5) 0.4006(5) 0.040(3) Uani 1 1 d . . .
H43 H 0.3445 -0.6624 0.4267 0.048 Uiso 1 1 calc R . .
C44 C 0.3597(8) -0.5883(5) 0.3512(5) 0.047(3) Uani 1 1 d . . .
C45 C 0.2711(8) -0.5840(5) 0.3371(5) 0.042(3) Uani 1 1 d . . .
C46 C 0.2471(8) -0.5365(5) 0.2885(5) 0.045(3) Uani 1 1 d . . .
C47 C 0.1586(9) -0.5283(5) 0.2701(5) 0.048(3) Uani 1 1 d . . .
H47 H 0.1099 -0.5561 0.2905 0.058 Uiso 1 1 calc R . .
C48 C 0.1463(9) -0.4798(6) 0.2228(5) 0.056(3) Uani 1 1 d . . .
C49 C 0.2179(9) -0.4364(5) 0.1882(6) 0.058(3) Uani 1 1 d . . .
C50 C 0.3036(10) -0.4434(6) 0.2045(6) 0.061(3) Uani 1 1 d . . .
H50 H 0.3520 -0.4159 0.1830 0.073 Uiso 1 1 calc R . .
C51 C 0.3174(8) -0.4931(6) 0.2541(5) 0.052(3) Uani 1 1 d . . .
C52 C 0.2002(8) -0.6313(5) 0.3724(5) 0.046(3) Uani 1 1 d . . .
C53 C 0.1193(9) -0.6102(6) 0.3982(5) 0.054(3) Uani 1 1 d . . .
H53 H 0.1094 -0.5659 0.3945 0.065 Uiso 1 1 calc R . .
C54 C 0.0502(11) -0.6554(6) 0.4305(6) 0.068(4) Uani 1 1 d . . .
H54 H -0.0053 -0.6414 0.4488 0.082 Uiso 1 1 calc R . .
C55 C 0.0662(10) -0.7224(6) 0.4349(6) 0.063(4) Uani 1 1 d . . .
H55 H 0.0207 -0.7530 0.4551 0.076 Uiso 1 1 calc R . .
C56 C 0.1482(9) -0.7409(5) 0.4092(6) 0.057(3) Uani 1 1 d . . .
H56 H 0.1600 -0.7851 0.4135 0.069 Uiso 1 1 calc R . .
C57 C 0.2166(9) -0.6962(5) 0.3761(6) 0.053(3) Uani 1 1 d . . .
H57 H 0.2716 -0.7100 0.3571 0.064 Uiso 1 1 calc R . .
C58 C 0.1074(8) -0.1674(6) 0.1451(5) 0.046(3) Uani 1 1 d . . .
C59 C 0.0810(9) -0.2269(6) 0.1816(6) 0.060(3) Uani 1 1 d . . .
H59 H 0.0722 -0.2345 0.2221 0.072 Uiso 1 1 calc R . .
C60 C 0.0678(9) -0.2751(6) 0.1570(5) 0.054(3) Uani 1 1 d . . .
C61 C 0.0845(8) -0.2608(6) 0.0945(5) 0.051(3) Uani 1 1 d . . .
C62 C 0.1067(9) -0.2026(6) 0.0589(5) 0.054(3) Uani 1 1 d . . .
H62 H 0.1142 -0.1953 0.0184 0.065 Uiso 1 1 calc R . .
C63 C 0.1191(8) -0.1512(5) 0.0836(5) 0.044(3) Uani 1 1 d . . .
C64 C 0.1423(7) -0.0904(6) 0.0511(5) 0.045(3) Uani 1 1 d . B .
C65 C 0.1604(8) -0.0451(6) 0.0777(5) 0.047(3) Uani 1 1 d . . .
C66 C 0.1903(7) 0.0201(6) 0.0457(5) 0.048(3) Uani 1 1 d . . .
H66 H 0.1957 0.0343 0.0050 0.057 Uiso 1 1 calc R . .
C67 C 0.2101(7) 0.0598(5) 0.0770(5) 0.046(3) Uani 1 1 d . . .
C68 C 0.2001(8) 0.0407(6) 0.1400(5) 0.052(3) Uani 1 1 d . . .
C69 C 0.1706(8) -0.0210(6) 0.1710(5) 0.051(3) Uani 1 1 d . . .
H69 H 0.1636 -0.0346 0.2118 0.062 Uiso 1 1 calc R . .
C70 C 0.1519(8) -0.0618(5) 0.1397(5) 0.047(3) Uani 1 1 d . . .
C71 C 0.1496(8) -0.0717(5) -0.0135(5) 0.044(3) Uani 1 1 d . . .
C72 C 0.0728(9) -0.0530(8) -0.0398(5) 0.070(4) Uani 1 1 d . B .
H72 H 0.0151 -0.0529 -0.0165 0.084 Uiso 1 1 calc R . .
C73 C 0.0766(11) -0.0346(8) -0.0978(6) 0.085(5) Uani 1 1 d . . .
H73 H 0.0222 -0.0225 -0.1148 0.102 Uiso 1 1 calc R B .
C74 C 0.1601(10) -0.0338(8) -0.1316(6) 0.074(4) Uani 1 1 d . B .
H74 H 0.1650 -0.0251 -0.1722 0.089 Uiso 1 1 calc R A 1
C75 C 0.234(2) -0.0458(10) -0.1049(12) 0.066(17) Uani 0.7(3) 1 d P B 1
H75 H 0.2921 -0.0437 -0.1278 0.079 Uiso 0.7(3) 1 calc PR B 1
C76 C 0.231(4) -0.061(2) -0.045(2) 0.05(3) Uani 0.3(3) 1 d P B 1
H76 H 0.2853 -0.0642 -0.0282 0.065 Uiso 0.3(3) 1 calc PR B 1
C75' C 0.236(2) -0.0634(10) -0.1074(12) 0.066(15) Uani 0.7(3) 1 d P B 2
H75' H 0.2898 -0.0716 -0.1309 0.079 Uiso 0.7(3) 1 calc PR B 2
C76' C 0.230(4) -0.081(2) -0.048(2) 0.05(3) Uani 0.3(3) 1 d P B 2
H76' H 0.2825 -0.0994 -0.0307 0.065 Uiso 0.3(3) 1 calc PR B 2
P1 P 0.1879(2) 0.90735(13) 0.46320(14) 0.0440(7) Uani 1 1 d . . .
C100 C 0.1452(8) 0.9856(5) 0.4266(5) 0.048(3) Uani 1 1 d . . .
H10A H 0.0784 0.9844 0.4288 0.073 Uiso 1 1 calc R . .
H10B H 0.1733 0.9976 0.3862 0.073 Uiso 1 1 calc R . .
H10C H 0.1608 1.0171 0.4451 0.073 Uiso 1 1 calc R . .
C101 C 0.1571(7) 0.8501(5) 0.4297(5) 0.039(2) Uani 1 1 d . . .
C102 C 0.1334(8) 0.8679(6) 0.3757(5) 0.052(3) Uani 1 1 d . . .
H102 H 0.1311 0.9119 0.3554 0.062 Uiso 1 1 calc R . .
C103 C 0.1122(9) 0.8213(6) 0.3494(6) 0.058(3) Uani 1 1 d . . .
H103 H 0.0932 0.8343 0.3124 0.069 Uiso 1 1 calc R . .
C104 C 0.1193(8) 0.7568(6) 0.3781(5) 0.052(3) Uani 1 1 d . . .
H104 H 0.1065 0.7256 0.3603 0.063 Uiso 1 1 calc R . .
C105 C 0.1457(8) 0.7373(6) 0.4339(5) 0.051(3) Uani 1 1 d . . .
H105 H 0.1520 0.6931 0.4530 0.061 Uiso 1 1 calc R . .
C106 C 0.1628(7) 0.7846(5) 0.4611(5) 0.045(3) Uani 1 1 d . . .
H106 H 0.1776 0.7725 0.4991 0.054 Uiso 1 1 calc R . .
C107 C 0.3084(7) 0.9098(5) 0.4591(5) 0.042(3) Uani 1 1 d . . .
C108 C 0.3498(8) 0.9668(6) 0.4576(5) 0.049(3) Uani 1 1 d . . .
H108 H 0.3136 1.0045 0.4564 0.058 Uiso 1 1 calc R . .
C109 C 0.4434(9) 0.9678(6) 0.4581(5) 0.056(3) Uani 1 1 d . . .
H109 H 0.4706 1.0060 0.4585 0.067 Uiso 1 1 calc R . .
C110 C 0.4999(9) 0.9125(6) 0.4578(5) 0.057(3) Uani 1 1 d . . .
H110 H 0.5643 0.9139 0.4571 0.068 Uiso 1 1 calc R . .
C111 C 0.4588(8) 0.8567(6) 0.4587(5) 0.053(3) Uani 1 1 d . . .
H111 H 0.4953 0.8191 0.4598 0.064 Uiso 1 1 calc R . .
C112 C 0.3628(8) 0.8548(6) 0.4578(5) 0.049(3) Uani 1 1 d . . .
H112 H 0.3357 0.8170 0.4563 0.059 Uiso 1 1 calc R . .
C113 C 0.1399(8) 0.8826(5) 0.5379(5) 0.047(3) Uani 1 1 d . . .
C114 C 0.0467(10) 0.8929(7) 0.5521(6) 0.067(4) Uani 1 1 d . . .
H114 H 0.0097 0.9115 0.5229 0.081 Uiso 1 1 calc R . .
C115 C 0.0094(11) 0.8763(7) 0.6075(7) 0.079(4) Uani 1 1 d . . .
H115 H -0.0548 0.8825 0.6168 0.095 Uiso 1 1 calc R . .
C116 C 0.0610(12) 0.8502(8) 0.6528(8) 0.093(5) Uani 1 1 d . . .
H116 H 0.0328 0.8400 0.6917 0.112 Uiso 1 1 calc R . .
C117 C 0.1571(12) 0.8394(8) 0.6384(8) 0.090(5) Uani 1 1 d . . .
H117 H 0.1940 0.8206 0.6676 0.108 Uiso 1 1 calc R . .
C118 C 0.1960(11) 0.8572(7) 0.5797(6) 0.072(4) Uani 1 1 d . . .
H118 H 0.2600 0.8519 0.5691 0.086 Uiso 1 1 calc R . .
P2 P 0.5859(3) 0.24602(19) 0.91332(17) 0.0683(10) Uani 1 1 d . . .
C200 C 0.6840(10) 0.2610(7) 0.8573(6) 0.074(4) Uani 1 1 d . . .
H20A H 0.6653 0.2593 0.8212 0.111 Uiso 1 1 calc R . .
H20B H 0.7316 0.2284 0.8681 0.111 Uiso 1 1 calc R . .
H20C H 0.7082 0.3033 0.8524 0.111 Uiso 1 1 calc R . .
C201 C 0.5000(7) 0.3056(5) 0.8915(5) 0.067(4) Uani 1 1 d G . .
C202 C 0.4878(7) 0.3250(5) 0.8340(4) 0.071(4) Uani 1 1 d G . .
H202 H 0.5249 0.3068 0.8072 0.085 Uiso 1 1 calc R . .
C203 C 0.4215(8) 0.3710(5) 0.8156(4) 0.090(5) Uani 1 1 d G . .
H203 H 0.4132 0.3843 0.7763 0.108 Uiso 1 1 calc R . .
C204 C 0.3674(8) 0.3977(6) 0.8548(6) 0.129(8) Uani 1 1 d G . .
H204 H 0.3221 0.4291 0.8422 0.155 Uiso 1 1 calc R . .
C205 C 0.3795(9) 0.3783(7) 0.9123(6) 0.146(9) Uani 1 1 d G . .
H205 H 0.3425 0.3965 0.9391 0.175 Uiso 1 1 calc R . .
C206 C 0.4459(9) 0.3323(7) 0.9307(4) 0.140(8) Uani 1 1 d G . .
H206 H 0.4542 0.3190 0.9701 0.168 Uiso 1 1 calc R . .
C207 C 0.5401(10) 0.1694(7) 0.9225(6) 0.067(4) Uani 1 1 d . . .
C208 C 0.5979(12) 0.1188(8) 0.9125(7) 0.081(4) Uani 1 1 d . . .
H208 H 0.6620 0.1253 0.9017 0.097 Uiso 1 1 calc R . .
C209 C 0.5609(13) 0.0580(9) 0.9184(8) 0.099(6) Uani 1 1 d . . .
H209 H 0.5988 0.0253 0.9081 0.118 Uiso 1 1 calc R . .
C210 C 0.4674(12) 0.0474(9) 0.9397(7) 0.091(5) Uani 1 1 d . . .
H210 H 0.4430 0.0059 0.9481 0.110 Uiso 1 1 calc R . .
C211 C 0.4106(14) 0.0981(9) 0.9484(8) 0.101(6) Uani 1 1 d . . .
H211 H 0.3469 0.0908 0.9606 0.121 Uiso 1 1 calc R . .
C212 C 0.4443(10) 0.1592(7) 0.9399(6) 0.069(4) Uani 1 1 d . . .
H212 H 0.4042 0.1931 0.9456 0.083 Uiso 1 1 calc R . .
C213 C 0.6208(9) 0.2493(6) 0.9785(6) 0.062(3) Uani 1 1 d . . .
C214 C 0.5739(10) 0.2146(7) 1.0323(6) 0.074(4) Uani 1 1 d . . .
H214 H 0.5241 0.1880 1.0341 0.089 Uiso 1 1 calc R . .
C215 C 0.6018(10) 0.2198(7) 1.0834(7) 0.074(4) Uani 1 1 d . . .
H215 H 0.5678 0.1991 1.1196 0.089 Uiso 1 1 calc R . .
C216 C 0.6790(12) 0.2553(8) 1.0811(8) 0.090(5) Uani 1 1 d . . .
H216 H 0.6982 0.2576 1.1157 0.108 Uiso 1 1 calc R . .
C217 C 0.7281(10) 0.2874(7) 1.0279(6) 0.069(4) Uani 1 1 d . . .
H217 H 0.7807 0.3116 1.0259 0.083 Uiso 1 1 calc R . .
C218 C 0.6973(10) 0.2830(7) 0.9772(7) 0.073(4) Uani 1 1 d . . .
H218 H 0.7308 0.3041 0.9410 0.088 Uiso 1 1 calc R . .
P3 P 0.7603(5) 0.7667(4) 0.2479(3) 0.054(4) Uani 0.51(4) 1 d P C 1
C300 C 0.8444(19) 0.7817(14) 0.2888(12) 0.068(9) Uani 0.51(4) 1 d P C 1
H30A H 0.9009 0.7577 0.2817 0.102 Uiso 0.51(4) 1 calc PR C 1
H30B H 0.8202 0.7682 0.3299 0.102 Uiso 0.51(4) 1 calc PR C 1
H30C H 0.8575 0.8275 0.2771 0.102 Uiso 0.51(4) 1 calc PR C 1
C301 C 0.8236(12) 0.7719(7) 0.1680(5) 0.053(9) Uani 0.51(4) 1 d PG C 1
C302 C 0.8022(12) 0.7379(6) 0.1319(7) 0.061(8) Uani 0.51(4) 1 d PG C 1
H302 H 0.7732 0.6976 0.1476 0.073 Uiso 0.51(4) 1 calc PR C 1
C303 C 0.8230(12) 0.7627(7) 0.0726(7) 0.060(10) Uani 0.51(4) 1 d PG C 1
H303 H 0.8083 0.7395 0.0479 0.072 Uiso 0.51(4) 1 calc PR C 1
C304 C 0.8654(13) 0.8216(7) 0.0495(5) 0.052(12) Uani 0.51(4) 1 d PG C 1
H304 H 0.8796 0.8386 0.0090 0.063 Uiso 0.51(4) 1 calc PR C 1
C305 C 0.8869(12) 0.8556(6) 0.0857(7) 0.048(10) Uani 0.51(4) 1 d PG C 1
H305 H 0.9158 0.8958 0.0699 0.058 Uiso 0.51(4) 1 calc PR C 1
C306 C 0.8660(12) 0.8308(7) 0.1450(6) 0.057(11) Uani 0.51(4) 1 d PG C 1
H306 H 0.8807 0.8540 0.1697 0.069 Uiso 0.51(4) 1 calc PR C 1
C307 C 0.7374(11) 0.6829(6) 0.2719(7) 0.053(10) Uani 0.51(4) 1 d PG C 1
C308 C 0.8028(10) 0.6411(8) 0.2548(7) 0.055(12) Uani 0.51(4) 1 d PG C 1
C309 C 0.7909(10) 0.5755(7) 0.2766(8) 0.073(10) Uani 0.51(4) 1 d PG C 1
H309 H 0.8356 0.5469 0.2649 0.088 Uiso 0.51(4) 1 calc PR C 1
C310 C 0.7137(11) 0.5516(6) 0.3156(7) 0.038(9) Uani 0.51(4) 1 d PG C 1
H310 H 0.7056 0.5068 0.3306 0.046 Uiso 0.51(4) 1 calc PR C 1
C311 C 0.6484(10) 0.5934(7) 0.3328(7) 0.069(11) Uani 0.51(4) 1 d PG C 1
H311 H 0.5956 0.5771 0.3594 0.083 Uiso 0.51(4) 1 calc PR C 1
C312 C 0.6602(10) 0.6590(7) 0.3109(7) 0.048(7) Uani 0.51(4) 1 d PG C 1
H312 H 0.6156 0.6876 0.3226 0.058 Uiso 0.51(4) 1 calc PR C 1
C313 C 0.6602(14) 0.8081(11) 0.2594(11) 0.069(12) Uani 0.51(4) 1 d PG C 1
C314 C 0.629(2) 0.8140(16) 0.3141(10) 0.16(3) Uani 0.51(4) 1 d PG C 1
H314 H 0.6634 0.7951 0.3447 0.194 Uiso 0.51(4) 1 calc PR C 1
C315 C 0.548(2) 0.8475(19) 0.3240(11) 0.19(5) Uani 0.51(4) 1 d PG C 1
H315 H 0.5272 0.8515 0.3614 0.234 Uiso 0.51(4) 1 calc PR C 1
C316 C 0.4984(18) 0.8751(16) 0.2792(15) 0.14(2) Uani 0.51(4) 1 d PG C 1
H316 H 0.4430 0.8980 0.2860 0.172 Uiso 0.51(4) 1 calc PR C 1
C317 C 0.5293(17) 0.8692(13) 0.2245(12) 0.119(18) Uani 0.51(4) 1 d PG C 1
H317 H 0.4952 0.8881 0.1939 0.143 Uiso 0.51(4) 1 calc PR C 1
C318 C 0.6103(17) 0.8357(12) 0.2146(9) 0.085(13) Uani 0.51(4) 1 d PG C 1
H318 H 0.6314 0.8317 0.1772 0.102 Uiso 0.51(4) 1 calc PR C 1
P5 P 0.7930(5) 0.7411(4) 0.2442(3) 0.055(4) Uani 0.49(4) 1 d P C 2
C500 C 0.8907(17) 0.7515(12) 0.2794(11) 0.054(8) Uani 0.49(4) 1 d P C 2
H50A H 0.9437 0.7268 0.2674 0.080 Uiso 0.49(4) 1 calc PR C 2
H50B H 0.8739 0.7364 0.3212 0.080 Uiso 0.49(4) 1 calc PR C 2
H50C H 0.9063 0.7968 0.2682 0.080 Uiso 0.49(4) 1 calc PR C 2
C501 C 0.7629(12) 0.6592(6) 0.2655(7) 0.045(11) Uani 0.49(4) 1 d PG C 2
C502 C 0.8247(11) 0.6188(8) 0.2434(7) 0.069(12) Uani 0.49(4) 1 d PG C 2
H502 H 0.8748 0.6362 0.2148 0.083 Uiso 0.49(4) 1 calc PR C 2
C503 C 0.8133(11) 0.5530(8) 0.2631(8) 0.071(10) Uani 0.49(4) 1 d PG C 2
H503 H 0.8556 0.5255 0.2480 0.085 Uiso 0.49(4) 1 calc PR C 2
C504 C 0.7401(12) 0.5276(6) 0.3050(8) 0.056(10) Uani 0.49(4) 1 d PG C 2
H504 H 0.7323 0.4826 0.3185 0.067 Uiso 0.49(4) 1 calc PR C 2
C505 C 0.6782(10) 0.5679(7) 0.3271(7) 0.042(10) Uani 0.49(4) 1 d PG C 2
C506 C 0.6896(11) 0.6337(7) 0.3073(7) 0.060(9) Uani 0.49(4) 1 d PG C 2
H506 H 0.6473 0.6613 0.3224 0.072 Uiso 0.49(4) 1 calc PR C 2
C507 C 0.7005(12) 0.7858(9) 0.2666(8) 0.052(8) Uani 0.49(4) 1 d PG C 2
C508 C 0.6904(13) 0.7963(10) 0.3205(8) 0.064(9) Uani 0.49(4) 1 d PG C 2
H508 H 0.7353 0.7802 0.3452 0.077 Uiso 0.49(4) 1 calc PR C 2
C509 C 0.6146(16) 0.8302(12) 0.3383(8) 0.097(16) Uani 0.49(4) 1 d PG C 2
H509 H 0.6077 0.8374 0.3752 0.117 Uiso 0.49(4) 1 calc PR C 2
C510 C 0.5489(14) 0.8537(13) 0.3023(12) 0.103(18) Uani 0.49(4) 1 d PG C 2
H510 H 0.4971 0.8769 0.3144 0.124 Uiso 0.49(4) 1 calc PR C 2
C511 C 0.5590(15) 0.8432(14) 0.2484(11) 0.13(2) Uani 0.49(4) 1 d PG C 2
H511 H 0.5140 0.8592 0.2237 0.161 Uiso 0.49(4) 1 calc PR C 2
C512 C 0.6348(17) 0.8092(12) 0.2306(8) 0.096(17) Uani 0.49(4) 1 d PG C 2
H512 H 0.6417 0.8021 0.1937 0.115 Uiso 0.49(4) 1 calc PR C 2
C513 C 0.8025(12) 0.7932(8) 0.1722(6) 0.057(10) Uani 0.49(4) 1 d PG C 2
C514 C 0.8547(12) 0.8482(7) 0.1528(6) 0.039(8) Uani 0.49(4) 1 d PG C 2
H514 H 0.8685 0.8694 0.1794 0.047 Uiso 0.49(4) 1 calc PR C 2
C515 C 0.8867(12) 0.8723(7) 0.0946(7) 0.056(13) Uani 0.49(4) 1 d PG C 2
H515 H 0.9224 0.9100 0.0813 0.067 Uiso 0.49(4) 1 calc PR C 2
C516 C 0.8666(14) 0.8414(8) 0.0558(5) 0.054(12) Uani 0.49(4) 1 d PG C 2
H516 H 0.8884 0.8579 0.0160 0.065 Uiso 0.49(4) 1 calc PR C 2
C517 C 0.8143(13) 0.7864(8) 0.0752(7) 0.067(12) Uani 0.49(4) 1 d PG C 2
H517 H 0.8005 0.7653 0.0486 0.081 Uiso 0.49(4) 1 calc PR C 2
C518 C 0.7823(13) 0.7623(7) 0.1334(8) 0.079(13) Uiso 0.49(4) 1 d PG C 2
H518 H 0.7466 0.7246 0.1467 0.095 Uiso 0.49(4) 1 calc PR C 2
N1 N 0.7659(13) 0.6077(9) -0.1168(8) 0.132(6) Uani 1 1 d D D 2
C400 C 0.7854(15) 0.6219(11) -0.0617(9) 0.132(8) Uani 1 1 d D D 2
H40A H 0.7991 0.6678 -0.0704 0.158 Uiso 1 1 calc R D 2
H40B H 0.7302 0.6126 -0.0323 0.158 Uiso 1 1 calc R D 2
C401 C 0.8667(17) 0.5816(12) -0.0379(12) 0.186(13) Uani 1 1 d D D 2
H40C H 0.9200 0.5860 -0.0686 0.224 Uiso 1 1 calc R D 2
H40D H 0.8500 0.5360 -0.0231 0.224 Uiso 1 1 calc R D 2
C402 C 0.891(2) 0.6064(15) 0.0119(10) 0.215(15) Uani 1 1 d D D 2
H40E H 0.9224 0.5724 0.0391 0.257 Uiso 1 1 calc R D 2
H40F H 0.8351 0.6204 0.0332 0.257 Uiso 1 1 calc R D 2
C403 C 0.957(2) 0.6642(16) -0.0183(16) 0.250(19) Uani 1 1 d D D 2
H4YG H 0.9748 0.6821 0.0108 0.375 Uiso 0.50 1 calc PR D 2
H4YH H 0.9249 0.6972 -0.0452 0.375 Uiso 0.50 1 calc PR D 2
H4YI H 1.0117 0.6495 -0.0393 0.375 Uiso 0.50 1 calc PR D 2
H4YJ H 0.9662 0.6705 -0.0600 0.375 Uiso 0.50 1 calc PR D 2
H4YK H 1.0160 0.6553 -0.0039 0.375 Uiso 0.50 1 calc PR D 2
H4YL H 0.9293 0.7030 -0.0099 0.375 Uiso 0.50 1 calc PR D 2
C404 C 0.7321(16) 0.5348(11) -0.0971(10) 0.132(8) Uani 1 1 d . D 2
H40G H 0.7030 0.5269 -0.1282 0.158 Uiso 1 1 calc R D 2
H40H H 0.7863 0.5059 -0.0917 0.158 Uiso 1 1 calc R D 2
C405 C 0.665(2) 0.5183(15) -0.0420(14) 0.186(12) Uani 1 1 d . D 2
H40I H 0.6101 0.5471 -0.0443 0.224 Uiso 1 1 calc R D 2
H40J H 0.6934 0.5181 -0.0081 0.224 Uiso 1 1 calc R D 2
C406 C 0.640(2) 0.4448(17) -0.0424(15) 0.215(15) Uani 1 1 d . D 2
H40K H 0.6028 0.4459 -0.0730 0.257 Uiso 1 1 calc R D 2
H40L H 0.6964 0.4189 -0.0475 0.257 Uiso 1 1 calc R D 2
C407 C 0.580(3) 0.4169(19) 0.0229(17) 0.250(18) Uani 1 1 d . D 2
H4XU H 0.5613 0.3731 0.0282 0.375 Uiso 0.50 1 calc PR D 2
H4XY H 0.5257 0.4440 0.0268 0.375 Uiso 0.50 1 calc PR D 2
H4XW H 0.6185 0.4172 0.0521 0.375 Uiso 0.50 1 calc PR D 2
H4XX H 0.5757 0.4498 0.0432 0.375 Uiso 0.50 1 calc PR D 2
H4XV H 0.6113 0.3789 0.0446 0.375 Uiso 0.50 1 calc PR D 2
H4XZ H 0.5185 0.4056 0.0193 0.375 Uiso 0.50 1 calc PR D 2
C408 C 0.6793(16) 0.6498(12) -0.1313(10) 0.132(8) Uani 1 1 d . D 2
H40M H 0.6928 0.6953 -0.1372 0.158 Uiso 1 1 calc R D 2
H40N H 0.6284 0.6372 -0.0991 0.158 Uiso 1 1 calc R D 2
C409 C 0.651(2) 0.6404(16) -0.1881(14) 0.186(12) Uani 1 1 d . D 2
H40O H 0.6447 0.5946 -0.1853 0.224 Uiso 1 1 calc R D 2
H40P H 0.6944 0.6607 -0.2225 0.224 Uiso 1 1 calc R D 2
C410 C 0.548(2) 0.6787(18) -0.1880(16) 0.215(15) Uani 1 1 d . D 2
H41A H 0.5005 0.6524 -0.1592 0.257 Uiso 1 1 calc R D 2
H41B H 0.5516 0.7201 -0.1796 0.257 Uiso 1 1 calc R D 2
C411 C 0.526(3) 0.689(2) -0.2499(18) 0.250(19) Uani 1 1 d . D 2
H41U H 0.4670 0.7109 -0.2540 0.375 Uiso 0.50 1 calc PR D 2
H41W H 0.5238 0.6471 -0.2573 0.375 Uiso 0.50 1 calc PR D 2
H41Y H 0.5745 0.7144 -0.2776 0.375 Uiso 0.50 1 calc PR D 2
H41X H 0.5765 0.6707 -0.2719 0.375 Uiso 0.50 1 calc PR D 2
H41Z H 0.5198 0.7345 -0.2686 0.375 Uiso 0.50 1 calc PR D 2
H41V H 0.4691 0.6672 -0.2483 0.375 Uiso 0.50 1 calc PR D 2
C412 C 0.8420(15) 0.6118(11) -0.1642(10) 0.132(8) Uani 1 1 d D D 2
H41C H 0.8215 0.5959 -0.1941 0.158 Uiso 1 1 calc R D 2
H41D H 0.8938 0.5844 -0.1495 0.158 Uiso 1 1 calc R D 2
C413 C 0.8745(18) 0.6813(13) -0.1909(12) 0.186(12) Uani 1 1 d D D 2
H41E H 0.8795 0.7011 -0.1599 0.224 Uiso 1 1 calc R D 2
H41F H 0.8290 0.7063 -0.2144 0.224 Uiso 1 1 calc R D 2
C414 C 0.9698(19) 0.6830(16) -0.2293(14) 0.215(15) Uani 1 1 d D D 2

loop_
_atom_site_aniso_label
_atom_site_aniso_U_11
_atom_site_aniso_U_22
_atom_site_aniso_U_33
_atom_site_aniso_U_23
_atom_site_aniso_U_13
_atom_site_aniso_U_12
O1M 0.070(8) 0.070(9) 0.070(9) -0.020(6) -0.010(6) -0.001(6)
C1M 0.070(15) 0.070(14) 0.070(16) -0.020(10) -0.010(10) -0.001(10)
O2M 0.070(15) 0.070(14) 0.070(15) -0.020(11) -0.010(10) -0.001(11)
C2M 0.07(2) 0.07(2) 0.07(2) -0.020(17) -0.010(17) -0.001(17)
C3M 0.070(15) 0.070(14) 0.070(15) -0.020(12) -0.010(11) -0.001(11)
O4M 0.070(12) 0.070(12) 0.070(13) -0.020(9) -0.010(9) -0.001(9)
C4M 0.070(18) 0.070(17) 0.070(18) -0.020(14) -0.010(14) -0.001(14)
O5M 0.070(18) 0.070(17) 0.070(18) -0.020(13) -0.010(13) -0.001(13)
C5M 0.07(3) 0.07(3) 0.07(3) -0.02(2) -0.01(2) -0.001(19)
O1W 0.070(9) 0.070(9) 0.070(9) -0.020(7) -0.010(6) -0.001(6)
O2W 0.080(11) 0.080(10) 0.080(11) -0.023(8) -0.011(7) -0.001(7)
O3W 0.08(3) 0.08(3) 0.08(3) -0.02(2) -0.01(2) 0.00(2)
O4W 0.080(19) 0.080(19) 0.08(2) -0.023(14) -0.011(14) -0.001(13)
O5W 0.08(2) 0.08(2) 0.08(2) -0.023(15) -0.011(14) -0.001(14)
O6W 0.08(2) 0.08(2) 0.08(3) -0.023(18) -0.011(17) -0.001(17)
O7W 0.08(3) 0.08(3) 0.08(3) -0.02(2) -0.011(19) -0.001(19)
O8W 0.08(2) 0.08(2) 0.08(2) -0.023(15) -0.011(15) -0.001(15)
W1 0.0565(3) 0.0484(3) 0.0458(3) -0.0181(2) -0.0227(2) 0.0146(2)
W2 0.0391(2) 0.0232(2) 0.0534(3) -0.01526(19) -0.0172(2) 0.00171(16)
W3 0.0579(3) 0.0204(2) 0.0601(3) -0.01709(19) -0.0318(2) 0.00714(18)
W4 0.0900(4) 0.0501(3) 0.0594(4) -0.0025(3) -0.0463(3) 0.0068(3)
O1 0.072(6) 0.068(6) 0.085(7) -0.040(5) -0.039(5) 0.032(5)
O2 0.092(7) 0.054(5) 0.056(6) -0.021(4) -0.035(5) 0.012(5)
O3 0.051(5) 0.041(4) 0.053(5) -0.017(4) -0.024(4) 0.015(3)
O4 0.047(4) 0.051(4) 0.038(4) -0.020(4) -0.014(3) 0.012(3)
O5 0.050(4) 0.023(3) 0.041(4) -0.013(3) -0.014(3) 0.004(3)
O6 0.052(4) 0.034(4) 0.040(4) -0.013(3) -0.010(3) 0.013(3)
O7 0.056(5) 0.053(5) 0.034(4) -0.024(4) -0.014(3) 0.025(4)
O8 0.046(5) 0.033(4) 0.105(7) -0.017(4) -0.013(5) -0.005(3)
O9 0.069(5) 0.038(4) 0.054(5) -0.023(4) -0.030(4) 0.010(4)
O10 0.034(4) 0.025(3) 0.060(5) -0.020(3) -0.016(3) 0.002(3)
O11 0.037(4) 0.025(3) 0.049(4) -0.015(3) -0.013(3) 0.007(3)
O12 0.053(5) 0.034(4) 0.060(5) -0.023(4) -0.028(4) 0.013(3)
O13 0.045(4) 0.021(3) 0.085(6) -0.023(4) -0.025(4) 0.006(3)
O14 0.036(4) 0.025(3) 0.068(5) -0.026(3) -0.021(3) 0.004(3)
O15 0.075(6) 0.031(4) 0.069(6) -0.023(4) -0.026(4) 0.009(4)
O16 0.065(5) 0.026(4) 0.070(6) -0.014(4) -0.042(4) 0.008(3)
O17 0.058(5) 0.018(3) 0.052(5) -0.013(3) -0.028(4) 0.000(3)
O18 0.055(5) 0.027(4) 0.066(5) -0.006(4) -0.033(4) 0.001(3)
O19 0.089(7) 0.050(5) 0.051(5) 0.005(4) -0.040(5) -0.003(5)
O20 0.084(7) 0.060(6) 0.055(6) 0.008(4) -0.030(5) -0.004(5)
O21 0.072(6) 0.033(4) 0.064(6) 0.007(4) -0.031(4) -0.006(4)
O22 0.137(10) 0.058(6) 0.071(7) -0.017(5) -0.057(6) 0.020(6)
O23 0.136(10) 0.049(5) 0.072(7) -0.006(5) -0.056(6) 0.001(6)
O24 0.083(6) 0.043(5) 0.058(6) 0.000(4) -0.036(5) 0.011(4)
O25 0.087(6) 0.049(5) 0.048(5) -0.004(4) -0.035(4) -0.003(4)
O26 0.057(5) 0.043(4) 0.040(4) -0.009(3) -0.018(4) 0.005(4)
O27 0.068(6) 0.059(5) 0.041(5) -0.025(4) -0.007(4) 0.000(4)
O28 0.052(5) 0.068(5) 0.037(4) -0.012(4) -0.015(4) -0.001(4)
C1 0.044(6) 0.048(6) 0.041(6) -0.018(5) -0.011(5) 0.016(5)
C2 0.053(7) 0.046(6) 0.034(6) -0.018(5) -0.011(5) 0.011(5)
C3 0.048(6) 0.046(6) 0.035(6) -0.019(5) -0.009(5) 0.006(5)
C4 0.044(6) 0.034(6) 0.048(7) -0.015(5) -0.011(5) 0.006(5)
C5 0.043(6) 0.033(5) 0.042(6) -0.013(5) -0.015(5) 0.006(4)
C6 0.037(6) 0.027(5) 0.043(6) -0.011(4) -0.011(5) 0.006(4)
C7 0.050(6) 0.026(5) 0.041(6) -0.010(4) -0.005(5) 0.005(4)
C8 0.048(6) 0.028(5) 0.036(6) -0.006(4) -0.003(5) 0.003(4)
C9 0.044(6) 0.032(5) 0.035(6) -0.010(4) -0.009(5) 0.000(4)
C10 0.039(6) 0.026(5) 0.041(6) -0.012(4) -0.009(5) 0.000(4)
C11 0.036(6) 0.030(5) 0.041(6) -0.009(4) -0.003(5) 0.003(4)
C12 0.049(7) 0.048(6) 0.037(6) -0.019(5) -0.009(5) 0.013(5)
C13 0.041(6) 0.041(6) 0.038(6) -0.016(5) -0.007(5) 0.002(5)
C14 0.040(6) 0.032(5) 0.032(6) -0.012(4) -0.015(4) 0.010(4)
C15 0.068(8) 0.032(6) 0.054(7) -0.025(5) -0.028(6) 0.011(5)
C16 0.066(8) 0.038(6) 0.062(8) -0.030(6) -0.028(6) 0.015(6)
C17 0.098(11) 0.044(7) 0.046(7) -0.022(6) -0.031(7) 0.021(7)
C18 0.066(8) 0.051(7) 0.037(7) -0.007(5) -0.020(6) 0.023(6)
C19 0.056(7) 0.031(5) 0.032(6) -0.013(4) -0.008(5) 0.012(5)
C20 0.036(5) 0.023(5) 0.046(6) -0.019(4) -0.011(4) 0.000(4)
C21 0.038(5) 0.025(5) 0.043(6) -0.019(4) -0.014(4) 0.007(4)
C22 0.044(6) 0.025(5) 0.042(6) -0.020(4) -0.011(5) 0.002(4)
C23 0.039(6) 0.023(5) 0.045(6) -0.016(4) -0.018(5) 0.006(4)
C24 0.043(6) 0.025(5) 0.039(6) -0.012(4) -0.025(5) 0.004(4)
C25 0.047(6) 0.024(5) 0.040(6) -0.014(4) -0.019(5) 0.007(4)
C26 0.039(6) 0.038(6) 0.040(6) -0.021(5) -0.022(5) 0.011(4)
C27 0.042(6) 0.023(5) 0.046(6) -0.017(4) -0.020(5) 0.006(4)
C28 0.050(6) 0.028(5) 0.044(6) -0.019(5) -0.025(5) 0.012(5)
C29 0.055(7) 0.024(5) 0.046(6) -0.017(5) -0.028(5) 0.009(5)
C30 0.037(6) 0.033(5) 0.051(7) -0.017(5) -0.020(5) 0.002(4)
C31 0.050(6) 0.031(5) 0.053(7) -0.019(5) -0.025(5) 0.004(5)
C32 0.053(6) 0.028(5) 0.043(6) -0.021(5) -0.031(5) 0.017(5)
C33 0.039(6) 0.026(5) 0.043(6) -0.017(4) -0.017(5) 0.012(4)
C34 0.042(6) 0.058(7) 0.045(7) -0.019(6) -0.026(5) 0.015(5)
C35 0.047(7) 0.082(9) 0.043(7) -0.036(6) -0.020(5) 0.019(6)
C36 0.050(7) 0.050(7) 0.056(8) -0.015(6) 0.000(6) 0.016(6)
C37 0.082(10) 0.122(14) 0.042(8) -0.022(8) -0.022(7) 0.059(10)
C38 0.086(10) 0.127(14) 0.044(8) -0.038(8) -0.038(7) 0.069(10)
C39 0.075(9) 0.024(5) 0.059(8) -0.002(5) -0.025(6) -0.002(5)
C40 0.072(9) 0.031(6) 0.057(8) 0.001(5) -0.028(6) -0.003(5)
C41 0.070(8) 0.029(6) 0.060(8) -0.013(5) -0.022(6) 0.002(5)
C42 0.069(8) 0.022(5) 0.046(7) -0.012(5) -0.025(6) -0.003(5)
C43 0.057(7) 0.024(5) 0.046(7) -0.010(5) -0.025(5) 0.000(5)
C44 0.071(8) 0.025(5) 0.051(7) -0.012(5) -0.018(6) -0.003(5)
C45 0.063(7) 0.022(5) 0.046(7) -0.008(5) -0.024(5) -0.004(5)
C46 0.069(8) 0.025(5) 0.046(7) -0.008(5) -0.032(6) 0.001(5)
C47 0.069(8) 0.033(6) 0.047(7) -0.009(5) -0.033(6) 0.005(5)
C48 0.070(9) 0.050(7) 0.052(8) -0.008(6) -0.031(6) 0.006(6)
C49 0.080(9) 0.031(6) 0.060(8) 0.004(6) -0.035(7) 0.003(6)
C50 0.074(9) 0.054(8) 0.055(8) -0.004(6) -0.030(7) -0.005(7)
C51 0.056(8) 0.044(7) 0.056(8) -0.004(6) -0.025(6) -0.002(6)
C52 0.069(8) 0.024(5) 0.043(7) 0.002(5) -0.028(6) -0.003(5)
C53 0.078(9) 0.044(7) 0.038(7) -0.001(5) -0.020(6) -0.008(6)
C54 0.101(11) 0.050(8) 0.053(8) -0.014(6) -0.014(8) -0.005(7)
C55 0.080(10) 0.050(8) 0.057(8) -0.001(6) -0.028(7) -0.007(7)
C56 0.071(9) 0.032(6) 0.070(9) 0.001(6) -0.042(7) -0.006(6)
C57 0.067(8) 0.035(6) 0.068(8) -0.013(6) -0.041(7) 0.002(5)
C58 0.049(7) 0.060(7) 0.033(6) -0.015(6) -0.014(5) 0.000(6)
C59 0.062(8) 0.071(9) 0.051(8) -0.013(7) -0.029(6) 0.001(7)
C60 0.069(8) 0.048(7) 0.047(7) -0.003(6) -0.041(6) 0.004(6)
C61 0.064(8) 0.047(7) 0.050(7) -0.014(6) -0.034(6) 0.004(6)
C62 0.066(8) 0.054(7) 0.047(7) -0.015(6) -0.023(6) 0.014(6)
C63 0.048(7) 0.048(7) 0.038(6) -0.012(5) -0.019(5) 0.007(5)
C64 0.041(6) 0.058(7) 0.042(7) -0.016(6) -0.018(5) 0.010(5)
C65 0.046(7) 0.062(7) 0.037(6) -0.016(6) -0.015(5) 0.011(6)
C66 0.042(6) 0.060(7) 0.046(7) -0.019(6) -0.014(5) 0.010(5)
C67 0.042(6) 0.048(7) 0.048(7) -0.015(6) -0.014(5) 0.013(5)
C68 0.042(7) 0.078(9) 0.037(7) -0.017(6) -0.008(5) 0.003(6)
C69 0.052(7) 0.069(8) 0.042(7) -0.026(6) -0.015(5) 0.003(6)
C70 0.051(7) 0.048(7) 0.034(6) -0.001(5) -0.007(5) 0.003(5)
C71 0.055(7) 0.041(6) 0.037(6) -0.013(5) -0.009(5) 0.003(5)
C72 0.057(8) 0.118(12) 0.037(7) -0.019(7) -0.024(6) 0.025(8)
C73 0.080(11) 0.125(14) 0.043(8) -0.015(8) -0.018(7) 0.041(10)
C74 0.081(11) 0.093(11) 0.053(9) -0.024(8) -0.018(8) 0.004(9)
C75 0.07(2) 0.07(4) 0.07(2) -0.02(3) -0.009(16) 0.00(3)
C76 0.05(4) 0.05(7) 0.05(4) -0.02(5) -0.01(3) 0.00(5)
C75' 0.07(2) 0.07(4) 0.07(3) -0.02(3) -0.009(15) 0.00(3)
C76' 0.05(4) 0.05(8) 0.05(4) -0.02(5) -0.01(3) 0.00(5)
P1 0.0455(16) 0.0316(14) 0.069(2) -0.0278(14) -0.0261(14) 0.0052(12)
C100 0.048(7) 0.048(7) 0.048(7) -0.014(6) -0.007(5) -0.001(5)
C101 0.039(6) 0.039(6) 0.039(6) -0.011(5) -0.006(5) -0.001(5)
C102 0.052(7) 0.052(7) 0.052(8) -0.015(6) -0.007(6) -0.001(6)
C103 0.058(8) 0.058(8) 0.058(8) -0.016(6) -0.008(6) -0.001(6)
C104 0.052(7) 0.052(7) 0.052(8) -0.015(6) -0.007(6) -0.001(6)
C105 0.051(7) 0.051(7) 0.051(7) -0.014(6) -0.007(6) -0.001(5)
C106 0.045(6) 0.045(6) 0.045(7) -0.013(5) -0.006(5) -0.001(5)
C107 0.042(6) 0.042(6) 0.042(6) -0.012(5) -0.006(5) -0.001(5)
C108 0.049(7) 0.049(7) 0.049(7) -0.014(6) -0.007(5) -0.001(5)
C109 0.056(8) 0.056(8) 0.056(8) -0.016(6) -0.008(6) -0.001(6)
C110 0.057(8) 0.057(8) 0.057(8) -0.016(6) -0.008(6) -0.001(6)
C111 0.053(7) 0.053(7) 0.053(8) -0.015(6) -0.008(6) -0.001(6)
C112 0.049(7) 0.049(7) 0.049(7) -0.014(6) -0.007(5) -0.001(5)
C113 0.048(7) 0.048(7) 0.048(7) -0.013(5) -0.007(5) -0.001(5)
C114 0.067(9) 0.067(9) 0.067(10) -0.019(7) -0.010(7) -0.001(7)
C115 0.079(11) 0.079(11) 0.079(12) -0.022(9) -0.011(9) -0.001(8)
C116 0.093(13) 0.093(13) 0.093(13) -0.026(10) -0.013(10) -0.001(10)
C117 0.090(13) 0.090(12) 0.090(13) -0.025(10) -0.013(10) -0.001(10)
C118 0.072(10) 0.072(9) 0.072(10) -0.020(8) -0.010(8) -0.001(8)
P2 0.068(2) 0.071(2) 0.061(2) -0.0101(19) -0.0161(18) 0.0123(19)
C200 0.074(10) 0.074(10) 0.074(10) -0.021(8) -0.011(8) -0.001(8)
C201 0.067(9) 0.067(9) 0.067(10) -0.019(8) -0.010(7) -0.001(7)
C202 0.071(10) 0.071(10) 0.071(10) -0.020(8) -0.010(8) -0.001(8)
C203 0.090(12) 0.090(12) 0.090(13) -0.025(10) -0.013(10) -0.001(10)
C204 0.129(19) 0.129(19) 0.13(2) -0.036(17) -0.018(16) -0.002(15)
C205 0.15(2) 0.15(2) 0.15(3) -0.041(19) -0.021(18) -0.002(18)
C206 0.14(2) 0.14(2) 0.14(2) -0.039(18) -0.020(17) -0.002(17)
C207 0.067(9) 0.067(9) 0.067(9) -0.019(7) -0.010(7) -0.001(7)
C208 0.081(11) 0.081(11) 0.081(11) -0.023(9) -0.012(8) -0.001(9)
C209 0.099(14) 0.099(14) 0.099(14) -0.028(11) -0.014(11) -0.001(11)
C210 0.091(13) 0.091(13) 0.091(13) -0.026(10) -0.013(10) -0.001(10)
C211 0.101(14) 0.101(14) 0.101(14) -0.028(11) -0.014(11) -0.002(12)
C212 0.069(9) 0.069(9) 0.069(10) -0.020(8) -0.010(7) -0.001(7)
C213 0.062(8) 0.062(8) 0.062(9) -0.018(7) -0.009(7) -0.001(7)
C214 0.074(10) 0.074(10) 0.074(11) -0.021(8) -0.011(8) -0.001(8)
C215 0.074(10) 0.074(10) 0.074(11) -0.021(8) -0.011(8) -0.001(8)
C216 0.090(12) 0.090(12) 0.090(13) -0.025(10) -0.013(10) -0.001(10)
C217 0.069(9) 0.069(9) 0.069(10) -0.020(8) -0.010(8) -0.001(7)
C218 0.073(10) 0.073(10) 0.073(10) -0.021(8) -0.011(8) -0.001(8)
P3 0.054(7) 0.054(7) 0.054(5) -0.015(4) -0.008(5) -0.001(6)
C300 0.07(2) 0.07(2) 0.07(2) -0.019(16) -0.010(16) -0.001(17)
C301 0.05(2) 0.05(2) 0.053(19) -0.015(15) -0.008(14) -0.001(16)
C302 0.061(18) 0.06(2) 0.061(19) -0.017(15) -0.009(14) -0.001(16)
C303 0.06(2) 0.06(2) 0.06(2) -0.017(16) -0.009(16) -0.001(19)
C304 0.05(2) 0.05(2) 0.05(2) -0.015(18) -0.007(16) 0.00(2)
C305 0.048(19) 0.048(19) 0.05(2) -0.01(2) -0.007(16) -0.001(15)
C306 0.06(2) 0.06(3) 0.06(2) -0.016(18) -0.008(17) 0.00(2)
C307 0.05(2) 0.05(2) 0.053(18) -0.015(16) -0.008(14) -0.001(16)
C308 0.06(3) 0.06(2) 0.06(2) -0.016(17) -0.008(18) 0.00(2)
C309 0.07(2) 0.07(3) 0.07(2) -0.02(2) -0.010(18) 0.00(2)
C310 0.04(2) 0.038(18) 0.038(16) -0.011(13) -0.006(14) -0.001(16)
C311 0.07(3) 0.07(3) 0.07(2) -0.02(2) -0.010(18) 0.00(2)
C312 0.048(17) 0.048(17) 0.048(16) -0.014(14) -0.007(13) -0.001(13)
C313 0.07(3) 0.07(3) 0.07(3) -0.02(2) -0.01(2) 0.00(2)
C314 0.16(7) 0.16(6) 0.16(8) -0.05(5) -0.02(6) 0.00(6)
C315 0.19(11) 0.19(10) 0.19(9) -0.05(7) -0.03(7) 0.00(8)
C316 0.14(5) 0.14(5) 0.14(6) -0.04(4) -0.02(4) 0.00(4)
C317 0.12(4) 0.12(4) 0.12(5) -0.03(3) -0.02(3) 0.00(3)
C318 0.09(3) 0.09(3) 0.09(3) -0.02(3) -0.01(2) 0.00(2)
P5 0.055(7) 0.055(7) 0.055(5) -0.015(4) -0.008(4) -0.001(5)
C500 0.054(18) 0.054(17) 0.054(17) -0.015(13) -0.008(13) -0.001(14)
C501 0.05(2) 0.05(2) 0.045(18) -0.013(16) -0.007(16) -0.001(19)
C502 0.07(2) 0.07(3) 0.07(3) -0.02(2) -0.010(17) 0.00(2)
C503 0.07(2) 0.07(2) 0.07(2) -0.020(19) -0.010(17) -0.001(19)
C504 0.06(2) 0.06(2) 0.06(2) -0.016(16) -0.008(15) -0.001(16)
C505 0.04(2) 0.042(19) 0.042(17) -0.012(14) -0.006(15) -0.001(17)
C506 0.06(2) 0.06(2) 0.06(2) -0.017(18) -0.009(16) -0.001(18)
C507 0.05(2) 0.05(2) 0.052(19) -0.015(16) -0.007(17) -0.001(16)
C508 0.06(2) 0.064(19) 0.06(2) -0.018(15) -0.009(16) -0.001(15)
C509 0.10(4) 0.10(3) 0.10(3) -0.03(3) -0.01(3) 0.00(3)
C510 0.10(5) 0.10(4) 0.10(4) -0.03(3) -0.01(3) 0.00(3)
C511 0.13(6) 0.13(5) 0.13(6) -0.04(5) -0.02(4) 0.00(4)
C512 0.10(4) 0.10(4) 0.10(4) -0.03(3) -0.01(3) 0.00(3)
C513 0.06(2) 0.06(2) 0.06(2) -0.016(16) -0.008(15) -0.001(18)
C514 0.039(16) 0.039(17) 0.039(17) -0.011(14) -0.006(13) -0.001(13)
C515 0.06(2) 0.06(2) 0.06(3) -0.016(18) -0.008(17) -0.001(19)
C516 0.05(2) 0.05(3) 0.05(2) -0.02(2) -0.008(17) 0.00(2)
C517 0.07(2) 0.07(3) 0.07(2) -0.019(19) -0.010(18) 0.00(2)
N1 0.132(17) 0.132(17) 0.132(17) -0.037(14) -0.019(14) -0.002(13)
C400 0.13(2) 0.13(2) 0.13(2) -0.037(17) -0.019(16) -0.002(16)
C401 0.19(3) 0.19(3) 0.19(3) -0.05(3) -0.03(3) 0.00(3)
C402 0.21(4) 0.21(4) 0.21(4) -0.06(3) -0.03(3) 0.00(3)
C403 0.25(5) 0.25(5) 0.25(5) -0.07(4) -0.04(4) 0.00(4)
C404 0.13(2) 0.13(2) 0.13(2) -0.037(16) -0.019(16) -0.002(16)
C405 0.19(3) 0.19(3) 0.19(3) -0.05(3) -0.03(3) 0.00(3)
C406 0.21(4) 0.21(4) 0.21(4) -0.06(3) -0.03(3) 0.00(3)
C407 0.25(5) 0.25(5) 0.25(5) -0.07(4) -0.04(4) 0.00(4)
C408 0.13(2) 0.13(2) 0.13(2) -0.037(16) -0.019(16) -0.002(16)
C409 0.19(3) 0.19(3) 0.19(3) -0.05(3) -0.03(3) 0.00(3)
C410 0.21(4) 0.21(4) 0.21(4) -0.06(3) -0.03(3) 0.00(3)
C411 0.25(5) 0.25(5) 0.25(5) -0.07(4) -0.04(4) 0.00(4)
C412 0.13(2) 0.13(2) 0.13(2) -0.037(17) -0.019(16) -0.002(16)
C413 0.19(3) 0.19(3) 0.19(3) -0.05(3) -0.03(2) 0.00(3)
C414 0.21(4) 0.21(4) 0.21(4) -0.06(3) -0.03(3) 0.00(3)

loop_
_atom_type_symbol
_atom_type_description
_atom_type_scat_dispersion_real
_atom_type_scat_dispersion_imag
_atom_type_scat_source
C C 0.0033 0.0016 'International Tables Vol C Tables 4.2.6.8 and 6.1.1.4'
H H 0.0000 0.0000 'International Tables Vol C Tables 4.2.6.8 and 6.1.1.4'
N N 0.0061 0.0033 'International Tables Vol C Tables 4.2.6.8 and 6.1.1.4'
P P 0.1023 0.0942 'International Tables Vol C Tables 4.2.6.8 and 6.1.1.4'
W W -0.8490 6.8722 'International Tables Vol C Tables 4.2.6.8 and 6.1.1.4'
O O 0.0106 0.0060 'International Tables Vol C Tables 4.2.6.8 and 6.1.1.4'

loop_
_geom_angle_atom_site_label_1
_geom_angle_atom_site_label_2
_geom_angle_atom_site_label_3
_geom_angle
O1M C1M H1M1 109.5
O1M C1M H1M2 109.5
H1M1 C1M H1M2 109.5
O1M C1M H1M3 109.5
H1M1 C1M H1M3 109.5
H1M2 C1M H1M3 109.5
O3M C3M H3M1 109.5
O3M C3M H3M2 109.5
H3M1 C3M H3M2 109.5
O3M C3M H3M3 109.5
H3M1 C3M H3M3 109.5
H3M2 C3M H3M3 109.5
O4M C4M H4M1 109.5
O4M C4M H4M2 109.5
H4M1 C4M H4M2 109.5
O4M C4M H4M3 109.5
H4M1 C4M H4M3 109.5
H4M2 C4M H4M3 109.5
O4W C5M O5M 108(3)
O2 W1 O1 103.3(5)
O2 W1 O26 93.7(4)
O1 W1 O26 104.2(4)
O2 W1 O3 104.7(4)
O1 W1 O3 91.1(4)
O26 W1 O3 152.8(3)
O2 W1 O4 93.4(4)
O1 W1 O4 161.2(4)
O26 W1 O4 83.1(3)
O3 W1 O4 76.0(3)
O2 W1 O27 166.3(3)
O1 W1 O27 88.0(4)
O26 W1 O27 75.9(3)
O3 W1 O27 82.3(3)
O4 W1 O27 76.8(3)
O8 W2 O9 104.3(4)
O8 W2 O5 102.7(3)
O9 W2 O5 92.9(3)
O8 W2 O10 92.4(3)
O9 W2 O10 104.5(3)
O5 W2 O10 153.4(3)
O8 W2 O11 162.4(4)
O9 W2 O11 91.5(3)
O5 W2 O11 83.7(3)
O10 W2 O11 76.0(2)
O8 W2 O6 88.8(4)
O9 W2 O6 164.4(3)
O5 W2 O6 75.8(3)
O10 W2 O6 82.9(3)
O11 W2 O6 76.8(3)
O16 W3 O15 103.0(4)
O16 W3 O17 93.7(3)
O15 W3 O17 104.0(3)
O16 W3 O12 104.7(3)
O15 W3 O12 91.7(3)
O17 W3 O12 152.6(3)
O16 W3 O13 90.3(3)
O15 W3 O13 163.8(3)
O17 W3 O13 84.1(3)
O12 W3 O13 75.8(3)
O16 W3 O18 164.1(3)
O15 W3 O18 91.1(3)
O17 W3 O18 75.5(3)
O12 W3 O18 82.0(3)
O13 W3 O18 77.2(3)
O23 W4 O22 103.8(5)
O23 W4 O19 92.5(4)
O22 W4 O19 102.9(4)
O23 W4 O24 103.5(4)
O22 W4 O24 92.0(4)
O19 W4 O24 155.0(4)
O23 W4 O25 90.8(4)
O22 W4 O25 162.9(5)
O19 W4 O25 85.1(3)
O24 W4 O25 75.7(3)
O23 W4 O20 163.3(4)
O22 W4 O20 90.7(5)
O19 W4 O20 75.9(3)
O24 W4 O20 84.0(3)
O25 W4 O20 76.5(4)
C4 O3 W1 118.5(6)
C3 O4 W1 113.8(6)
C10 O5 W2 119.8(6)
C11 O6 W2 113.4(6)
C1 O7 C13 120.4(8)
C23 O10 W2 119.6(6)
C22 O11 W2 114.5(6)
C29 O12 W3 118.9(6)
C30 O13 W3 114.6(6)
C32 O14 C20 121.6(8)
C42 O17 W3 120.5(6)
C41 O18 W3 115.0(7)
C48 O19 W4 120.0(8)
C49 O20 W4 114.5(8)
C51 O21 C39 123.3(10)
C61 O24 W4 121.2(8)
C60 O25 W4 113.8(8)
C67 O26 W1 120.1(7)
C68 O27 W1 113.0(7)
C58 O28 C70 122.0(9)
O7 C1 C2 116.4(9)
O7 C1 C6 120.0(9)
C2 C1 C6 123.7(10)
C3 C2 C1 118.9(10)
C3 C2 H2 120.6
C1 C2 H2 120.6
O4 C3 C2 124.8(10)
O4 C3 C4 115.7(9)
C2 C3 C4 119.4(10)
O3 C4 C5 123.6(9)
O3 C4 C3 114.6(10)
C5 C4 C3 121.6(10)
C4 C5 C6 119.7(10)
C4 C5 H5 120.1
C6 C5 H5 120.1
C7 C6 C1 119.8(9)
C7 C6 C5 123.5(9)
C1 C6 C5 116.6(9)
C6 C7 C8 120.0(9)
C6 C7 C14 120.1(9)
C8 C7 C14 120.0(10)
C7 C8 C9 123.6(10)
C7 C8 C13 117.7(10)
C9 C8 C13 118.6(9)
C10 C9 C8 118.8(9)
C10 C9 H9 120.6
C8 C9 H9 120.6
O5 C10 C9 122.8(9)
O5 C10 C11 116.5(9)
C9 C10 C11 120.7(10)
O6 C11 C12 124.2(9)
O6 C11 C10 114.4(9)
C12 C11 C10 121.3(9)
C11 C12 C13 117.4(10)
C11 C12 H12 121.3
C13 C12 H12 121.3
O7 C13 C12 114.9(9)
O7 C13 C8 122.0(9)
C12 C13 C8 123.1(10)
C19 C14 C15 121.6(10)
C19 C14 C7 119.0(9)
C15 C14 C7 119.4(10)
C16 C15 C14 118.7(11)
C16 C15 H15 120.7
C14 C15 H15 120.7
C15 C16 C17 120.4(11)
C15 C16 H16 119.8
C17 C16 H16 119.8
C18 C17 C16 121.1(11)
C18 C17 H17 119.4
C16 C17 H17 119.4
C17 C18 C19 119.4(12)
C17 C18 H18 120.3
C19 C18 H18 120.3
C14 C19 C18 118.7(11)
C14 C19 H19 120.7
C18 C19 H19 120.7
O14 C20 C21 116.6(8)
O14 C20 C25 120.1(8)
C21 C20 C25 123.3(9)
C22 C21 C20 118.5(9)
C22 C21 H21 120.7
C20 C21 H21 120.7
O11 C22 C21 125.1(9)
O11 C22 C23 115.4(8)
C21 C22 C23 119.5(8)
C24 C23 O10 123.2(9)
C24 C23 C22 122.3(9)
O10 C23 C22 114.5(8)
C23 C24 C25 118.5(9)
C23 C24 H24 120.7
C25 C24 H24 120.7
C26 C25 C20 118.8(9)
C26 C25 C24 123.4(9)
C20 C25 C24 117.7(8)
C27 C26 C25 119.8(9)
C27 C26 C33 120.4(8)
C25 C26 C33 119.6(9)
C26 C27 C32 118.1(8)
C26 C27 C28 124.7(9)
C32 C27 C28 117.2(9)
C29 C28 C27 119.1(10)
C29 C28 H28 120.4
C27 C28 H28 120.4
C28 C29 O12 124.9(10)
C28 C29 C30 121.7(9)
O12 C29 C30 113.3(9)
O13 C30 C31 123.0(9)
O13 C30 C29 115.6(9)
C31 C30 C29 121.3(9)
C30 C31 C32 116.0(10)
C30 C31 H31 122.0
C32 C31 H31 122.0
O14 C32 C31 114.2(9)
O14 C32 C27 121.3(9)
C31 C32 C27 124.5(9)
C38 C33 C34 120.2(10)
C38 C33 C26 118.4(9)
C34 C33 C26 121.4(10)
C33 C34 C35 120.1(10)
C33 C34 H34 120.0
C35 C34 H34 120.0
C36 C35 C34 119.3(10)
C36 C35 H35 120.4
C34 C35 H35 120.4
C37 C36 C35 120.4(11)
C37 C36 H36 119.8
C35 C36 H36 119.8
C36 C37 C38 118.9(12)
C36 C37 H37 120.5
C38 C37 H37 120.5
C33 C38 C37 121.1(11)
C33 C38 H38 119.5
C37 C38 H38 119.5
O21 C39 C40 117.3(10)
O21 C39 C44 118.6(11)
C40 C39 C44 124.0(11)
C41 C40 C39 118.2(11)
C41 C40 H40 120.9
C39 C40 H40 120.9
O18 C41 C40 125.3(12)
O18 C41 C42 115.8(10)
C40 C41 C42 118.8(11)
C43 C42 O17 125.2(10)
C43 C42 C41 122.3(10)
O17 C42 C41 112.6(10)
C42 C43 C44 119.6(10)
C42 C43 H43 120.2
C44 C43 H43 120.2
C45 C44 C43 123.8(10)
C45 C44 C39 119.1(10)
C43 C44 C39 117.0(11)
C44 C45 C46 120.9(10)
C44 C45 C52 120.3(9)
C46 C45 C52 118.8(10)
C45 C46 C47 125.3(11)
C45 C46 C51 117.7(10)
C47 C46 C51 117.0(10)
C48 C47 C46 118.2(11)
C48 C47 H47 120.9
C46 C47 H47 120.9
C47 C48 O19 122.2(12)
C47 C48 C49 124.3(12)
O19 C48 C49 113.4(10)
O20 C49 C50 125.1(12)
O20 C49 C48 116.1(11)
C50 C49 C48 118.8(11)
C49 C50 C51 117.7(12)
C49 C50 H50 121.2
C51 C50 H50 121.2
O21 C51 C50 115.8(11)
O21 C51 C46 120.1(10)
C50 C51 C46 124.0(11)
C53 C52 C57 121.7(11)
C53 C52 C45 119.8(10)
C57 C52 C45 118.4(11)
C52 C53 C54 119.7(12)
C52 C53 H53 120.1
C54 C53 H53 120.1
C53 C54 C55 119.2(14)
C53 C54 H54 120.4
C55 C54 H54 120.4
C56 C55 C54 118.7(13)
C56 C55 H55 120.7
C54 C55 H55 120.7
C55 C56 C57 122.4(12)
C55 C56 H56 118.8
C57 C56 H56 118.8
C52 C57 C56 118.1(13)
C52 C57 H57 120.9
C56 C57 H57 120.9
O28 C58 C59 116.2(10)
O28 C58 C63 119.1(10)
C59 C58 C63 124.6(11)
C58 C59 C60 118.0(12)
C58 C59 H59 121.0
C60 C59 H59 121.0
O25 C60 C59 125.7(12)
O25 C60 C61 116.0(11)
C59 C60 C61 118.3(11)
C62 C61 O24 123.5(11)
C62 C61 C60 123.9(11)
O24 C61 C60 112.6(10)
C61 C62 C63 118.7(11)
C61 C62 H62 120.6
C63 C62 H62 120.6
C64 C63 C58 120.4(11)
C64 C63 C62 123.3(11)
C58 C63 C62 116.3(10)
C63 C64 C65 119.9(11)
C63 C64 C71 121.0(10)
C65 C64 C71 119.1(11)
C64 C65 C70 119.8(11)
C64 C65 C66 123.1(10)
C70 C65 C66 117.1(10)
C67 C66 C65 117.6(11)
C67 C66 H66 121.2
C65 C66 H66 121.2
O26 C67 C66 121.6(11)
O26 C67 C68 115.1(10)
C66 C67 C68 123.3(11)
O27 C68 C69 124.9(11)
O27 C68 C67 115.6(11)
C69 C68 C67 119.5(11)
C70 C69 C68 117.6(11)
C70 C69 H69 121.2
C68 C69 H69 121.2
O28 C70 C69 116.6(10)
O28 C70 C65 118.6(11)
C69 C70 C65 124.9(11)
C76 C71 C72 119(9)
C76 C71 C76' 19(8)
C72 C71 C76' 117(9)
C76 C71 C64 120(10)
C72 C71 C64 120.3(11)
C76' C71 C64 122(9)
C73 C72 C71 122.3(13)
C73 C72 H72 118.9
C71 C72 H72 118.9
C72 C73 C74 119.0(14)
C72 C73 H73 120.5
C74 C73 H73 120.5
C75 C74 C73 117(6)
C75 C74 C75' 17(6)
C73 C74 C75' 120(6)
C75 C74 H74 121.6
C73 C74 H74 121.6
C75' C74 H74 115.7
C74 C75 C76 124(10)
C74 C75 H75 117.8
C76 C75 H75 117.8
C71 C76 C75 117(10)
C71 C76 H76 121.4
C75 C76 H76 121.4
C74 C75' C76' 118(10)
C74 C75' H75' 120.8
C76' C75' H75' 120.8
C75' C76' C71 121(10)
C75' C76' H76' 119.6
C71 C76' H76' 119.6
C107 P1 C101 110.6(5)
C107 P1 C113 107.9(5)
C101 P1 C113 108.3(5)
C107 P1 C100 109.3(5)
C101 P1 C100 108.9(5)
C113 P1 C100 111.9(5)
P1 C100 H10A 109.5
P1 C100 H10B 109.5
H10A C100 H10B 109.5
P1 C100 H10C 109.5
H10A C100 H10C 109.5
H10B C100 H10C 109.5
C102 C101 C106 121.1(10)
C102 C101 P1 122.0(9)
C106 C101 P1 116.8(8)
C101 C102 C103 120.9(11)
C101 C102 H102 119.5
C103 C102 H102 119.5
C104 C103 C102 119.6(12)
C104 C103 H103 120.2
C102 C103 H103 120.2
C103 C104 C105 120.4(12)
C103 C104 H104 119.8
C105 C104 H104 119.8
C104 C105 C106 119.6(11)
C104 C105 H105 120.2
C106 C105 H105 120.2
C101 C106 C105 118.3(11)
C101 C106 H106 120.8
C105 C106 H106 120.8
C108 C107 C112 120.1(10)
C108 C107 P1 119.6(9)
C112 C107 P1 120.3(9)
C109 C108 C107 119.7(11)
C109 C108 H108 120.1
C107 C108 H108 120.1
C108 C109 C110 121.3(12)
C108 C109 H109 119.3
C110 C109 H109 119.3
C111 C110 C109 118.6(12)
C111 C110 H110 120.7
C109 C110 H110 120.7
C110 C111 C112 120.9(12)
C110 C111 H111 119.6
C112 C111 H111 119.6
C107 C112 C111 119.2(11)
C107 C112 H112 120.4
C111 C112 H112 120.4
C114 C113 C118 121.7(12)
C114 C113 P1 117.8(10)
C118 C113 P1 120.4(10)
C115 C114 C113 119.2(15)
C115 C114 H114 120.4
C113 C114 H114 120.4
C114 C115 C116 123.0(17)
C114 C115 H115 118.5
C116 C115 H115 118.5
C115 C116 C117 118.1(17)
C115 C116 H116 121.0
C117 C116 H116 121.0
C118 C117 C116 118.5(17)
C118 C117 H117 120.7
C116 C117 H117 120.7
C113 C118 C117 119.5(15)
C113 C118 H118 120.3
C117 C118 H118 120.3
C213 P2 C207 109.8(7)
C213 P2 C201 111.2(6)
C207 P2 C201 108.7(6)
C213 P2 C200 108.9(7)
C207 P2 C200 110.2(7)
C201 P2 C200 108.0(7)
P2 C200 H20A 109.5
P2 C200 H20B 109.5
H20A C200 H20B 109.5
P2 C200 H20C 109.5
H20A C200 H20C 109.5
H20B C200 H20C 109.5
C202 C201 C206 120.0
C202 C201 P2 118.5(8)
C206 C201 P2 121.5(8)
C201 C202 C203 120.0
C201 C202 H202 120.0
C203 C202 H202 120.0
C202 C203 C204 120.0
C202 C203 H203 120.0
C204 C203 H203 120.0
C205 C204 C203 120.0
C205 C204 H204 120.0
C203 C204 H204 120.0
C204 C205 C206 120.0
C204 C205 H205 120.0
C206 C205 H205 120.0
C205 C206 C201 120.0
C205 C206 H206 120.0
C201 C206 H206 120.0
C208 C207 C212 119.7(14)
C208 C207 P2 120.6(12)
C212 C207 P2 119.7(11)
C207 C208 C209 120.6(16)
C207 C208 H208 119.7
C209 C208 H208 119.7
C210 C209 C208 118.9(18)
C210 C209 H209 120.6
C208 C209 H209 120.6
C211 C210 C209 119.7(18)
C211 C210 H210 120.1
C209 C210 H210 120.1
C210 C211 C212 122.2(18)
C210 C211 H211 118.9
C212 C211 H211 118.9
C211 C212 C207 118.5(15)
C211 C212 H212 120.8
C207 C212 H212 120.8
C218 C213 C214 119.0(14)
C218 C213 P2 120.1(11)
C214 C213 P2 120.9(11)
C215 C214 C213 119.4(15)
C215 C214 H214 120.3
C213 C214 H214 120.3
C216 C215 C214 120.5(15)
C216 C215 H215 119.7
C214 C215 H215 119.7
C215 C216 C217 120.2(17)
C215 C216 H216 119.9
C217 C216 H216 119.9
C216 C217 C218 118.3(15)
C216 C217 H217 120.9
C218 C217 H217 120.9
C213 C218 C217 122.5(14)
C213 C218 H218 118.8
C217 C218 H218 118.8
C313 P3 C307 108.9(15)
C313 P3 C300 110.8(18)
C307 P3 C300 107.6(14)
C313 P3 C301 121.5(18)
C307 P3 C301 98.7(14)
C300 P3 C301 108.1(14)
P3 C300 H30A 109.5
P3 C300 H30B 109.5
H30A C300 H30B 109.5
P3 C300 H30C 109.5
H30A C300 H30C 109.5
H30B C300 H30C 109.5
C302 C301 C306 120.0
C302 C301 P3 127(2)
C306 C301 P3 108.8(18)
C303 C302 C301 120.0
C303 C302 H302 120.0
C301 C302 H302 120.0
C302 C303 C304 120.0
C302 C303 H303 120.0
C304 C303 H303 120.0
C303 C304 C305 120.0
C303 C304 H304 120.0
C305 C304 H304 120.0
C306 C305 C304 120.0
C306 C305 H305 120.0
C304 C305 H305 120.0
C305 C306 C301 120.0
C305 C306 H306 120.0
C301 C306 H306 120.0
C308 C307 C312 120.0
C308 C307 P3 118.5(12)
C312 C307 P3 121.2(12)
C307 C308 C309 120.0
C310 C309 C308 120.0
C310 C309 H309 120.0
C308 C309 H309 120.0
C309 C310 C311 120.0
C309 C310 H310 120.0
C311 C310 H310 120.0
C312 C311 C310 120.0
C312 C311 H311 120.0
C310 C311 H311 120.0
C311 C312 C307 120.0
C311 C312 H312 120.0
C307 C312 H312 120.0
C314 C313 C318 120.0
C314 C313 P3 119(2)
C318 C313 P3 121(2)
C315 C314 C313 120.0
C315 C314 H314 120.0
C313 C314 H314 120.0
C314 C315 C316 120.0
C314 C315 H315 120.0
C316 C315 H315 120.0
C315 C316 C317 120.0
C315 C316 H316 120.0
C317 C316 H316 120.0
C316 C317 C318 120.0
C316 C317 H317 120.0
C318 C317 H317 120.0
C317 C318 C313 120.0
C317 C318 H318 120.0
C313 C318 H318 120.0
C507 P5 C501 109.2(13)
C507 P5 C513 91.2(17)
C501 P5 C513 125.6(16)
C507 P5 C500 107.9(14)
C501 P5 C500 109.7(14)
C513 P5 C500 110.7(15)
P5 C500 H50A 109.5
P5 C500 H50B 109.5
H50A C500 H50B 109.5
P5 C500 H50C 109.5
H50A C500 H50C 109.5
H50B C500 H50C 109.5
C502 C501 C506 120.0
C502 C501 P5 115.7(13)
C506 C501 P5 123.7(13)
C503 C502 C501 120.0
C503 C502 H502 120.0
C501 C502 H502 120.0
C502 C503 C504 120.0
C502 C503 H503 120.0
C504 C503 H503 120.0
C505 C504 C503 120.0
C505 C504 H504 120.0
C503 C504 H504 120.0
C504 C505 C506 120.0
C505 C506 C501 120.0
C505 C506 H506 120.0
C501 C506 H506 120.0
C508 C507 C512 120.0
C508 C507 P5 120.9(17)
C512 C507 P5 119.1(17)
C507 C508 C509 120.0
C507 C508 H508 120.0
C509 C508 H508 120.0
C508 C509 C510 120.0
C508 C509 H509 120.0
C510 C509 H509 120.0
C511 C510 C509 120.0
C511 C510 H510 120.0
C509 C510 H510 120.0
C510 C511 C512 120.0
C510 C511 H511 120.0
C512 C511 H511 120.0
C511 C512 C507 120.0
C511 C512 H512 120.0
C507 C512 H512 120.0
C514 C513 C518 120.0
C514 C513 P5 124(2)
C518 C513 P5 112.1(19)
C513 C514 C515 120.0
C513 C514 H514 120.0
C515 C514 H514 120.0
C514 C515 C516 120.0
C514 C515 H515 120.0
C516 C515 H515 120.0
C517 C516 C515 120.0
C517 C516 H516 120.0
C515 C516 H516 120.0
C516 C517 C518 120.0
C516 C517 H517 120.0
C518 C517 H517 120.0
C517 C518 C513 120.0
C517 C518 H518 120.0
C513 C518 H518 120.0
C412 N1 C400 119(2)
C412 N1 C408 116.7(19)
C400 N1 C408 102.7(19)
C412 N1 C404 106.1(19)
C400 N1 C404 105.8(18)
C408 N1 C404 105.9(18)
C401 C400 N1 111(2)
C401 C400 H40A 109.4
N1 C400 H40A 109.4
C401 C400 H40B 109.4
N1 C400 H40B 109.4
H40A C400 H40B 108.0
C400 C401 C402 107.7(16)
C400 C401 H40C 110.2
C402 C401 H40C 110.2
C400 C401 H40D 110.2
C402 C401 H40D 110.2
H40C C401 H40D 108.5
C401 C402 C403 105.4(16)
C401 C402 H40E 110.7
C403 C402 H40E 110.7
C401 C402 H40F 110.7
C403 C402 H40F 110.7
H40E C402 H40F 108.8
C402 C403 H4YG 109.5
C402 C403 H4YH 109.5
H4YG C403 H4YH 109.5
C402 C403 H4YI 109.5
H4YG C403 H4YI 109.5
H4YH C403 H4YI 109.5
C402 C403 H4YJ 109.5
H4YG C403 H4YJ 141.1
H4YH C403 H4YJ 56.3
H4YI C403 H4YJ 56.3
C402 C403 H4YK 109.5
H4YG C403 H4YK 56.3
H4YH C403 H4YK 141.1
H4YI C403 H4YK 56.3
H4YJ C403 H4YK 109.5
C402 C403 H4YL 109.5
H4YG C403 H4YL 56.3
H4YH C403 H4YL 56.3
H4YI C403 H4YL 141.1
H4YJ C403 H4YL 109.5
H4YK C403 H4YL 109.5
C405 C404 N1 114(2)
C405 C404 H40G 108.8
N1 C404 H40G 108.8
C405 C404 H40H 108.8
N1 C404 H40H 108.8
H40G C404 H40H 107.7
C404 C405 C406 98(3)
C404 C405 H40I 112.3
C406 C405 H40I 112.3
C404 C405 H40J 112.3
C406 C405 H40J 112.3
H40I C405 H40J 109.9
C407 C406 C405 101(3)
C407 C406 H40K 111.5
C405 C406 H40K 111.5
C407 C406 H40L 111.5
C405 C406 H40L 111.5
H40K C406 H40L 109.3
C406 C407 H4XU 109.5
C406 C407 H4XY 109.5
H4XU C407 H4XY 109.5
C406 C407 H4XW 109.5
H4XU C407 H4XW 109.5
H4XY C407 H4XW 109.5
C406 C407 H4XX 109.5
H4XU C407 H4XX 141.1
H4XY C407 H4XX 56.3
H4XW C407 H4XX 56.3
C406 C407 H4XV 109.5
H4XU C407 H4XV 56.3
H4XY C407 H4XV 141.1
H4XW C407 H4XV 56.3
H4XX C407 H4XV 109.5
C406 C407 H4XZ 109.5
H4XU C407 H4XZ 56.3
H4XY C407 H4XZ 56.3
H4XW C407 H4XZ 141.1
H4XX C407 H4XZ 109.5
H4XV C407 H4XZ 109.5
N1 C408 C409 109(2)
N1 C408 H40M 110.0
C409 C408 H40M 110.0
N1 C408 H40N 110.0
C409 C408 H40N 110.0
H40M C408 H40N 108.3
C408 C409 C410 100(3)
C408 C409 H40O 111.8
C410 C409 H40O 111.8
C408 C409 H40P 111.8
C410 C409 H40P 111.8
H40O C409 H40P 109.5
C411 C410 C409 104(3)
C411 C410 H41A 111.0
C409 C410 H41A 111.0
C411 C410 H41B 111.0
C409 C410 H41B 111.0
H41A C410 H41B 109.0
C410 C411 H41U 109.5
C410 C411 H41W 109.5
H41U C411 H41W 109.5
C410 C411 H41Y 109.5
H41U C411 H41Y 109.5
H41W C411 H41Y 109.5
C410 C411 H41X 109.5
H41U C411 H41X 141.1
H41W C411 H41X 56.3
H41Y C411 H41X 56.3
C410 C411 H41Z 109.5
H41U C411 H41Z 56.3
H41W C411 H41Z 141.1
H41Y C411 H41Z 56.3
H41X C411 H41Z 109.5
C410 C411 H41V 109.5
H41U C411 H41V 56.3
H41W C411 H41V 56.3
H41Y C411 H41V 141.1
H41X C411 H41V 109.5
H41Z C411 H41V 109.5
N1 C412 C413 111(2)
N1 C412 H41C 109.4
C413 C412 H41C 109.4
N1 C412 H41D 109.4
C413 C412 H41D 109.4
H41C C412 H41D 108.0
C412 C413 C414 111(2)
C412 C413 H41E 109.5
C414 C413 H41E 109.5
C412 C413 H41F 109.5
C414 C413 H41F 109.5
H41E C413 H41F 108.1

loop_
_geom_bond_atom_site_label_1
_geom_bond_atom_site_label_2
_geom_bond_distance
O1M C1M 1.45(2)
C1M H1M1 0.9800
C1M H1M2 0.9800
C1M H1M3 0.9800
O2M C2M 1.35(4)
O3M C3M 1.43(2)
C3M H3M1 0.9800
C3M H3M2 0.9800
C3M H3M3 0.9800
O4M C4M 1.49(3)
C4M H4M1 0.9800
C4M H4M2 0.9800
C4M H4M3 0.9800
O5M C5M 1.68(5)
C5M O4W 1.54(5)
W1 O2 1.704(9)
W1 O1 1.718(8)
W1 O26 1.974(7)
W1 O3 1.982(7)
W1 O4 2.167(7)
W1 O27 2.233(8)
W2 O8 1.720(8)
W2 O9 1.730(8)
W2 O5 1.964(6)
W2 O10 1.974(6)
W2 O11 2.184(7)
W2 O6 2.212(7)
W3 O16 1.713(8)
W3 O15 1.738(8)
W3 O17 1.991(7)
W3 O12 2.004(7)
W3 O13 2.151(7)
W3 O18 2.186(7)
W4 O23 1.701(12)
W4 O22 1.729(10)
W4 O19 1.980(8)
W4 O24 1.984(8)
W4 O25 2.184(9)
W4 O20 2.191(9)
O3 C4 1.344(12)
O4 C3 1.293(12)
O5 C10 1.351(12)
O6 C11 1.320(12)
O7 C1 1.355(12)
O7 C13 1.375(12)
O10 C23 1.369(11)
O11 C22 1.300(11)
O12 C29 1.359(11)
O13 C30 1.316(12)
O14 C32 1.343(11)
O14 C20 1.356(11)
O17 C42 1.362(12)
O18 C41 1.281(14)
O19 C48 1.377(14)
O20 C49 1.294(13)
O21 C51 1.349(14)
O21 C39 1.367(13)
O24 C61 1.361(14)
O25 C60 1.321(14)
O26 C67 1.343(13)
O27 C68 1.291(15)
O28 C58 1.367(13)
O28 C70 1.373(13)
C1 C2 1.390(15)
C1 C6 1.426(14)
C2 C3 1.385(15)
C2 H2 0.9500
C3 C4 1.434(14)
C4 C5 1.387(15)
C5 C6 1.434(14)
C5 H5 0.9500
C6 C7 1.399(15)
C7 C8 1.407(14)
C7 C14 1.491(14)
C8 C9 1.412(14)
C8 C13 1.415(14)
C9 C10 1.384(14)
C9 H9 0.9500
C10 C11 1.423(14)
C11 C12 1.379(15)
C12 C13 1.383(14)
C12 H12 0.9500
C14 C19 1.399(14)
C14 C15 1.402(14)
C15 C16 1.389(15)
C15 H15 0.9500
C16 C17 1.395(18)
C16 H16 0.9500
C17 C18 1.385(18)
C17 H17 0.9500
C18 C19 1.415(15)
C18 H18 0.9500
C19 H19 0.9500
C20 C21 1.388(12)
C20 C25 1.416(14)
C21 C22 1.370(13)
C21 H21 0.9500
C22 C23 1.439(14)
C23 C24 1.367(13)
C24 C25 1.430(13)
C24 H24 0.9500
C25 C26 1.415(13)
C26 C27 1.396(14)
C26 C33 1.494(14)
C27 C32 1.423(14)
C27 C28 1.443(13)
C28 C29 1.354(14)
C28 H28 0.9500
C29 C30 1.446(15)
C30 C31 1.389(14)
C31 C32 1.400(15)
C31 H31 0.9500
C33 C38 1.352(16)
C33 C34 1.367(14)
C34 C35 1.438(15)
C34 H34 0.9500
C35 C36 1.382(16)
C35 H35 0.9500
C36 C37 1.371(18)
C36 H36 0.9500
C37 C38 1.437(19)
C37 H37 0.9500
C38 H38 0.9500
C39 C40 1.391(17)
C39 C44 1.442(16)
C40 C41 1.382(16)
C40 H40 0.9500
C41 C42 1.479(16)
C42 C43 1.357(15)
C43 C44 1.425(15)
C43 H43 0.9500
C44 C45 1.394(16)
C45 C46 1.416(14)
C45 C52 1.498(15)
C46 C47 1.430(15)
C46 C51 1.439(16)
C47 C48 1.358(16)
C47 H47 0.9500
C48 C49 1.453(18)
C49 C50 1.370(18)
C50 C51 1.412(16)
C50 H50 0.9500
C52 C53 1.382(17)
C52 C57 1.402(15)
C53 C54 1.436(18)
C53 H53 0.9500
C54 C55 1.443(18)
C54 H54 0.9500
C55 C56 1.372(19)
C55 H55 0.9500
C56 C57 1.428(17)
C56 H56 0.9500
C57 H57 0.9500
C58 C59 1.389(17)
C58 C63 1.433(15)
C59 C60 1.391(17)
C59 H59 0.9500
C60 C61 1.459(17)
C61 C62 1.346(17)
C62 C63 1.453(16)
C62 H62 0.9500
C63 C64 1.371(16)
C64 C65 1.390(16)
C64 C71 1.508(15)
C65 C70 1.445(15)
C65 C66 1.471(17)
C66 C67 1.381(16)
C66 H66 0.9500
C67 C68 1.468(16)
C68 C69 1.401(17)
C69 C70 1.395(16)
C69 H69 0.9500
C71 C76 1.3(2)
C71 C72 1.372(16)
C71 C76' 1.4(2)
C72 C73 1.358(18)
C72 H72 0.9500
C73 C74 1.37(2)
C73 H73 0.9500
C74 C75 1.33(15)
C74 C75' 1.38(15)
C74 H74 0.9500
C75 C76 1.4(3)
C75 H75 0.9500
C76 H76 0.9500
C75' C76' 1.4(2)
C75' H75' 0.9500
C76' H76' 0.9500
P1 C107 1.768(11)
P1 C101 1.793(11)
P1 C113 1.797(12)
P1 C100 1.815(11)
C100 H10A 0.9800
C100 H10B 0.9800
C100 H10C 0.9800
C101 C102 1.365(16)
C101 C106 1.422(15)
C102 C103 1.422(17)
C102 H102 0.9500
C103 C104 1.389(17)
C103 H103 0.9500
C104 C105 1.420(17)
C104 H104 0.9500
C105 C106 1.434(16)
C105 H105 0.9500
C106 H106 0.9500
C107 C108 1.409(15)
C107 C112 1.410(15)
C108 C109 1.384(17)
C108 H108 0.9500
C109 C110 1.428(17)
C109 H109 0.9500
C110 C111 1.386(17)
C110 H110 0.9500
C111 C112 1.423(16)
C111 H111 0.9500
C112 H112 0.9500
C113 C114 1.388(17)
C113 C118 1.388(19)
C114 C115 1.34(2)
C114 H114 0.9500
C115 C116 1.41(2)
C115 H115 0.9500
C116 C117 1.43(2)
C116 H116 0.9500
C117 C118 1.42(2)
C117 H117 0.9500
C118 H118 0.9500
P2 C213 1.774(15)
P2 C207 1.782(15)
P2 C201 1.790(10)
P2 C200 1.810(14)
C200 H20A 0.9800
C200 H20B 0.9800
C200 H20C 0.9800
C201 C202 1.3900
C201 C206 1.3900
C202 C203 1.3900
C202 H202 0.9500
C203 C204 1.3900
C203 H203 0.9500
C204 C205 1.3900
C204 H204 0.9500
C205 C206 1.3900
C205 H205 0.9500
C206 H206 0.9500
C207 C208 1.41(2)
C207 C212 1.424(19)
C208 C209 1.43(2)
C208 H208 0.9500
C209 C210 1.41(2)
C209 H209 0.9500
C210 C211 1.40(2)
C210 H210 0.9500
C211 C212 1.40(2)
C211 H211 0.9500
C212 H212 0.9500
C213 C218 1.374(19)
C213 C214 1.416(19)
C214 C215 1.42(2)
C214 H214 0.9500
C215 C216 1.40(2)
C215 H215 0.9500
C216 C217 1.40(2)
C216 H216 0.9500
C217 C218 1.42(2)
C217 H217 0.9500
C218 H218 0.9500
P3 C313 1.71(3)
P3 C307 1.791(19)
P3 C300 1.81(3)
P3 C301 2.01(4)
C300 H30A 0.9800
C300 H30B 0.9800
C300 H30C 0.9800
C301 C302 1.3900
C301 C306 1.3900
C302 C303 1.3900
C302 H302 0.9500
C303 C304 1.3900
C303 H303 0.9500
C304 C305 1.3900
C304 H304 0.9500
C305 C306 1.3900
C305 H305 0.9500
C306 H306 0.9500
C307 C308 1.3900
C307 C312 1.3900
C308 C309 1.3900
C309 C310 1.3900
C309 H309 0.9500
C310 C311 1.3900
C310 H310 0.9500
C311 C312 1.3900
C311 H311 0.9500
C312 H312 0.9500
C313 C314 1.3900
C313 C318 1.3900
C314 C315 1.3900
C314 H314 0.9500
C315 C316 1.3900
C315 H315 0.9500
C316 C317 1.3900
C316 H316 0.9500
C317 C318 1.3900
C317 H317 0.9500
C318 H318 0.9500
P5 C507 1.74(3)
P5 C501 1.777(19)
P5 C513 1.80(3)
P5 C500 1.85(3)
C500 H50A 0.9800
C500 H50B 0.9800
C500 H50C 0.9800
C501 C502 1.3900
C501 C506 1.3900
C502 C503 1.3900
C502 H502 0.9500
C503 C504 1.3900
C503 H503 0.9500
C504 C505 1.3900
C504 H504 0.9500
C505 C506 1.3900
C506 H506 0.9500
C507 C508 1.3900
C507 C512 1.3900
C508 C509 1.3900
C508 H508 0.9500
C509 C510 1.3900
C509 H509 0.9500
C510 C511 1.3900
C510 H510 0.9500
C511 C512 1.3900
C511 H511 0.9500
C512 H512 0.9500
C513 C514 1.3900
C513 C518 1.3900
C514 C515 1.3900
C514 H514 0.9500
C515 C516 1.3900
C515 H515 0.9500
C516 C517 1.3900
C516 H516 0.9500
C517 C518 1.3900
C517 H517 0.9500
C518 H518 0.9500
N1 C412 1.47(2)
N1 C400 1.54(3)
N1 C408 1.56(3)
N1 C404 1.61(3)
C400 C401 1.534(18)
C400 H40A 0.9900
C400 H40B 0.9900
C401 C402 1.565(18)
C401 H40C 0.9900
C401 H40D 0.9900
C402 C403 1.571(19)
C402 H40E 0.9900
C402 H40F 0.9900
C403 H4YG 0.9800
C403 H4YH 0.9800
C403 H4YI 0.9800
C403 H4YJ 0.9800
C403 H4YK 0.9800
C403 H4YL 0.9800
C404 C405 1.51(3)
C404 H40G 0.9900
C404 H40H 0.9900
C405 C406 1.67(4)
C405 H40I 0.9900
C405 H40J 0.9900
C406 C407 1.67(4)
C406 H40K 0.9900
C406 H40L 0.9900
C407 H4XU 0.9800
C407 H4XY 0.9800
C407 H4XW 0.9800
C407 H4XX 0.9800
C407 H4XV 0.9800
C407 H4XZ 0.9800
C408 C409 1.59(4)
C408 H40M 0.9900
C408 H40N 0.9900
C409 C410 1.69(4)
C409 H40O 0.9900
C409 H40P 0.9900
C410 C411 1.55(4)
C410 H41A 0.9900
C410 H41B 0.9900
C411 H41U 0.9800
C411 H41W 0.9800
C411 H41Y 0.9800
C411 H41X 0.9800
C411 H41Z 0.9800
C411 H41V 0.9800
C412 C413 1.54(3)
C412 H41C 0.9900
C412 H41D 0.9900
C413 C414 1.564(18)
C413 H41E 0.9900
C413 H41F 0.9900
